data_7112243
loop_
_publ_author_name
'Kristina Huttinger'
'Christoph Forster'
'Katja Heinze'

_publ_section_title
;
 Intramolecular electron transfer between molybdenum and iron mimicking
 bacterial sulphite dehydrogenase
;
_journal_name_full Chem.Commun.
_journal_page_first 4285
_journal_paper_doi 10.1039/C3CC46919K
_journal_volume 50
_journal_year 2014
_chemical_formula_sum 'C31.75 H28 Fe2 Mo N4 O2'
_chemical_formula_weight 705.22
_chemical_name_systematic
;
 ?
;
_space_group_IT_number 14
_symmetry_cell_setting monoclinic
_symmetry_space_group_name_Hall '-P 2ybc'
_symmetry_space_group_name_H-M 'P 1 21/c 1'
_atom_sites_solution_hydrogens geom
_atom_sites_solution_primary direct
_atom_sites_solution_secondary difmap
_audit_creation_method SHELXL-97
_cell_angle_alpha 90.00
_cell_angle_beta 96.912(2)
_cell_angle_gamma 90.00
_cell_formula_units_Z 8
_cell_length_a 10.5484(3)
_cell_length_b 15.3410(4)
_cell_length_c 34.5525(10)
_cell_measurement_temperature 173(2)
_cell_volume 5550.8(3)
_computing_cell_refinement 'Bruker SMART'
_computing_data_collection 'Bruker SMART'
_computing_data_reduction 'Bruker SAINT'
_computing_structure_refinement 'SHELXL-97 (Sheldrick, 1997)'
_computing_structure_solution 'SHELXS-97 (Sheldrick, 1990)'
_diffrn_ambient_temperature 173(2)
_diffrn_measured_fraction_theta_full 0.999
_diffrn_measured_fraction_theta_max 0.999
_diffrn_measurement_device_type 'CCD area detector'
_diffrn_measurement_method 'phi and omega scans'
_diffrn_radiation_monochromator graphite
_diffrn_radiation_source 'fine-focus sealed tube'
_diffrn_radiation_type MoK\a
_diffrn_radiation_wavelength 0.71073
_diffrn_reflns_av_R_equivalents 0.0937
_diffrn_reflns_av_sigmaI/netI 0.0542
_diffrn_reflns_limit_h_max 14
_diffrn_reflns_limit_h_min -14
_diffrn_reflns_limit_k_max 21
_diffrn_reflns_limit_k_min -21
_diffrn_reflns_limit_l_max 47
_diffrn_reflns_limit_l_min -47
_diffrn_reflns_number 136381
_diffrn_reflns_theta_full 29.19
_diffrn_reflns_theta_max 29.19
_diffrn_reflns_theta_min 2.35
_exptl_absorpt_coefficient_mu 1.514
_exptl_absorpt_correction_T_max 0.9146
_exptl_absorpt_correction_T_min 0.5757
_exptl_absorpt_correction_type multi-scan
_exptl_absorpt_process_details MULABS
_exptl_crystal_colour black
_exptl_crystal_density_diffrn 1.688
_exptl_crystal_density_method 'not measured'
_exptl_crystal_description block
_exptl_crystal_F_000 2852
_exptl_crystal_size_max 0.41
_exptl_crystal_size_mid 0.12
_exptl_crystal_size_min 0.06
_refine_diff_density_max 0.700
_refine_diff_density_min -0.733
_refine_diff_density_rms 0.087
_refine_ls_extinction_method none
_refine_ls_goodness_of_fit_ref 0.931
_refine_ls_hydrogen_treatment constr
_refine_ls_matrix_type full
_refine_ls_number_parameters 766
_refine_ls_number_reflns 15018
_refine_ls_number_restraints 10
_refine_ls_restrained_S_all 0.931
_refine_ls_R_factor_all 0.0556
_refine_ls_R_factor_gt 0.0336
_refine_ls_shift/su_max 0.002
_refine_ls_shift/su_mean 0.000
_refine_ls_structure_factor_coef Fsqd
_refine_ls_weighting_details 'calc w=1/[\s^2^(Fo^2^)+(0.0392P)^2^+0.0000P] where P=(Fo^2^+2Fc^2^)/3'
_refine_ls_weighting_scheme calc
_refine_ls_wR_factor_gt 0.0737
_refine_ls_wR_factor_ref 0.0787
_reflns_number_gt 10914
_reflns_number_total 15018
_reflns_threshold_expression >2sigma(I)
_cod_data_source_file c3cc46919k.txt
_cod_data_source_block kh10
_cod_original_sg_symbol_H-M P2(1)/c
_cod_database_code 7112243

loop_
_symmetry_equiv_pos_as_xyz
'x, y, z'
'-x, y+1/2, -z+1/2'
'-x, -y, -z'
'x, -y-1/2, z-1/2'

loop_
_atom_site_label
_atom_site_type_symbol
_atom_site_fract_x
_atom_site_fract_y
_atom_site_fract_z
_atom_site_U_iso_or_equiv
_atom_site_adp_type
_atom_site_occupancy
_atom_site_symmetry_multiplicity
_atom_site_calc_flag
_atom_site_refinement_flags
_atom_site_disorder_assembly
_atom_site_disorder_group
Mo1 Mo 0.673471(19) 0.809765(13) 0.270325(6) 0.01762(5) Uani 1 1 d . . .
Fe3 Fe 0.36061(3) 1.03443(2) 0.326435(10) 0.01939(8) Uani 1 1 d . . .
Fe5 Fe 0.98259(3) 0.73336(2) 0.376718(10) 0.02032(8) Uani 1 1 d . . .
O1 O 0.79511(17) 0.74392(11) 0.26043(5) 0.0272(4) Uani 1 1 d . . .
O2 O 0.56833(17) 0.81065(11) 0.22892(5) 0.0284(4) Uani 1 1 d . . .
N1 N 0.73048(18) 0.93429(12) 0.25743(6) 0.0191(4) Uani 1 1 d . . .
N2 N 0.80743(18) 0.86553(12) 0.32689(5) 0.0188(4) Uani 1 1 d . . .
N3 N 0.60121(19) 0.70894(12) 0.30194(6) 0.0199(4) Uani 1 1 d . . .
N4 N 0.53043(18) 0.87077(12) 0.30918(6) 0.0190(4) Uani 1 1 d . . .
C1 C 0.7038(2) 0.98501(17) 0.22486(7) 0.0244(5) Uani 1 1 d . . .
H1A H 0.6484 0.9687 0.2023 0.029 Uiso 1 1 calc R . .
C2 C 0.7683(3) 1.06281(18) 0.22939(8) 0.0317(6) Uani 1 1 d . . .
H2A H 0.7661 1.1088 0.2109 0.038 Uiso 1 1 calc R . .
C3 C 0.8380(3) 1.06123(18) 0.26669(8) 0.0350(7) Uani 1 1 d . . .
H3A H 0.8920 1.1061 0.2782 0.042 Uiso 1 1 calc R . .
C4 C 0.8134(2) 0.98194(15) 0.28347(7) 0.0224(5) Uani 1 1 d . . .
C5 C 0.8499(2) 0.94256(15) 0.31987(7) 0.0242(5) Uani 1 1 d . . .
H5A H 0.9054 0.9722 0.3392 0.029 Uiso 1 1 calc R . .
C6 C 0.8474(2) 0.82839(15) 0.36398(7) 0.0201(5) Uani 1 1 d . . .
C7 C 0.9495(2) 0.85855(16) 0.39220(7) 0.0245(5) Uani 1 1 d . . .
H7A H 1.0062 0.9097 0.3891 0.029 Uiso 1 1 calc R . .
C8 C 0.9551(3) 0.80329(17) 0.42527(7) 0.0281(6) Uani 1 1 d . . .
H8A H 1.0171 0.8085 0.4495 0.034 Uiso 1 1 calc R . .
C9 C 0.8590(2) 0.73828(18) 0.41789(7) 0.0272(6) Uani 1 1 d . . .
H9A H 0.8420 0.6899 0.4360 0.033 Uiso 1 1 calc R . .
C10 C 0.7928(2) 0.75292(16) 0.38019(7) 0.0229(5) Uani 1 1 d . . .
H10A H 0.7209 0.7169 0.3672 0.028 Uiso 1 1 calc R . .
C11 C 0.9984(3) 0.65133(17) 0.33103(8) 0.0314(6) Uani 1 1 d . . .
H11A H 0.9287 0.6364 0.3098 0.038 Uiso 1 1 calc R . .
C12 C 1.0848(3) 0.72099(19) 0.33063(8) 0.0335(6) Uani 1 1 d . . .
H12A H 1.0876 0.7641 0.3090 0.040 Uiso 1 1 calc R . .
C13 C 1.1673(3) 0.7194(2) 0.36614(9) 0.0369(7) Uani 1 1 d . . .
H13A H 1.2384 0.7612 0.3740 0.044 Uiso 1 1 calc R . .
C14 C 1.1319(3) 0.6481(2) 0.38856(9) 0.0385(7) Uani 1 1 d . . .
H14A H 1.1731 0.6307 0.4150 0.046 Uiso 1 1 calc R . .
C15 C 1.0268(3) 0.60636(18) 0.36672(9) 0.0374(7) Uani 1 1 d . . .
H15A H 0.9805 0.5541 0.3752 0.045 Uiso 1 1 calc R . .
C16 C 0.6294(2) 0.62221(15) 0.30511(7) 0.0241(5) Uani 1 1 d . . .
H16A H 0.6902 0.5929 0.2916 0.029 Uiso 1 1 calc R . .
C17 C 0.5564(3) 0.58336(17) 0.33089(8) 0.0291(6) Uani 1 1 d . . .
H17A H 0.5585 0.5237 0.3382 0.035 Uiso 1 1 calc R . .
C18 C 0.4791(2) 0.64770(16) 0.34413(8) 0.0278(6) Uani 1 1 d . . .
H18A H 0.4182 0.6402 0.3620 0.033 Uiso 1 1 calc R . .
C19 C 0.5084(2) 0.72520(16) 0.32618(7) 0.0209(5) Uani 1 1 d . . .
C20 C 0.4756(2) 0.81412(16) 0.32958(7) 0.0231(5) Uani 1 1 d . . .
H20A H 0.4153 0.8318 0.3463 0.028 Uiso 1 1 calc R . .
C21 C 0.5173(2) 0.96126(15) 0.31682(7) 0.0186(5) Uani 1 1 d . . .
C22 C 0.5360(2) 1.00108(16) 0.35446(7) 0.0220(5) Uani 1 1 d . . .
H22A H 0.5528 0.9701 0.3800 0.026 Uiso 1 1 calc R . .
C23 C 0.5258(2) 1.09290(16) 0.34899(7) 0.0252(5) Uani 1 1 d . . .
H23A H 0.5348 1.1378 0.3701 0.030 Uiso 1 1 calc R . .
C24 C 0.5018(2) 1.10979(16) 0.30818(8) 0.0262(6) Uani 1 1 d . . .
H24A H 0.4903 1.1685 0.2957 0.031 Uiso 1 1 calc R . .
C25 C 0.4959(2) 1.02816(15) 0.28833(7) 0.0212(5) Uani 1 1 d . . .
H25A H 0.4789 1.0195 0.2595 0.025 Uiso 1 1 calc R . .
C26 C 0.1980(3) 0.9606(2) 0.31934(12) 0.0504(9) Uani 1 1 d . . .
H26A H 0.1917 0.8984 0.3108 0.061 Uiso 1 1 calc R . .
C27 C 0.1831(3) 1.0339(2) 0.29499(9) 0.0413(8) Uani 1 1 d . . .
H27A H 0.1650 1.0328 0.2659 0.050 Uiso 1 1 calc R . .
C28 C 0.1991(2) 1.1090(2) 0.31826(8) 0.0337(7) Uani 1 1 d . . .
H28A H 0.1938 1.1706 0.3087 0.040 Uiso 1 1 calc R . .
C29 C 0.2245(3) 1.0825(2) 0.35757(8) 0.0363(7) Uani 1 1 d . . .
H29A H 0.2393 1.1219 0.3808 0.044 Uiso 1 1 calc R . .
C30 C 0.2237(3) 0.9905(2) 0.35825(10) 0.0468(9) Uani 1 1 d . . .
H30A H 0.2382 0.9531 0.3821 0.056 Uiso 1 1 calc R . .
Mo2 Mo 0.69475(2) 0.454604(14) 0.439180(6) 0.02357(6) Uani 1 1 d . . .
Fe4 Fe 0.88439(3) 0.31120(2) 0.324438(10) 0.02011(8) Uani 1 1 d . . .
Fe6 Fe 0.49815(4) 0.18571(2) 0.505250(10) 0.02647(9) Uani 1 1 d . . .
O3 O 0.64059(18) 0.50502(14) 0.47775(6) 0.0437(5) Uani 1 1 d . . .
O4 O 0.75568(18) 0.53485(12) 0.41303(6) 0.0397(5) Uani 1 1 d . . .
N5 N 0.50937(19) 0.43617(13) 0.41212(6) 0.0226(4) Uani 1 1 d . . .
N6 N 0.70385(18) 0.35389(13) 0.38704(6) 0.0196(4) Uani 1 1 d . . .
N7 N 0.8787(2) 0.41372(15) 0.46110(6) 0.0266(5) Uani 1 1 d . . .
N8 N 0.6786(2) 0.31573(14) 0.46646(6) 0.0244(5) Uani 1 1 d . . .
C31 C 0.3939(3) 0.46934(17) 0.41879(8) 0.0306(6) Uani 1 1 d . . .
H31A H 0.3815 0.5101 0.4387 0.037 Uiso 1 1 calc R . .
C32 C 0.2984(3) 0.43543(19) 0.39274(8) 0.0345(7) Uani 1 1 d . . .
H32A H 0.2100 0.4488 0.3913 0.041 Uiso 1 1 calc R . .
C33 C 0.3549(2) 0.37757(18) 0.36874(8) 0.0289(6) Uani 1 1 d . . .
H33A H 0.3125 0.3438 0.3480 0.035 Uiso 1 1 calc R . .
C34 C 0.4846(2) 0.37908(16) 0.38101(7) 0.0215(5) Uani 1 1 d . . .
C35 C 0.5925(2) 0.33652(16) 0.36882(7) 0.0215(5) Uani 1 1 d . . .
H35A H 0.5830 0.2962 0.3478 0.026 Uiso 1 1 calc R . .
C36 C 0.8116(2) 0.30798(16) 0.37667(7) 0.0201(5) Uani 1 1 d . . .
C37 C 0.8138(2) 0.22205(16) 0.36031(7) 0.0241(5) Uani 1 1 d . . .
H37A H 0.7382 0.1833 0.3534 0.029 Uiso 1 1 calc R . .
C38 C 0.9428(2) 0.20152(17) 0.35611(8) 0.0268(6) Uani 1 1 d . . .
H38A H 0.9734 0.1461 0.3452 0.032 Uiso 1 1 calc R . .
C39 C 1.0199(2) 0.27370(19) 0.36894(7) 0.0283(6) Uani 1 1 d . . .
H39A H 1.1145 0.2779 0.3689 0.034 Uiso 1 1 calc R . .
C40 C 0.9393(2) 0.33987(18) 0.38156(7) 0.0261(6) Uani 1 1 d . . .
H40A H 0.9676 0.3982 0.3922 0.031 Uiso 1 1 calc R . .
C41 C 0.8712(4) 0.4263(2) 0.29550(9) 0.0557(10) Uani 1 1 d . . .
H41A H 0.8780 0.4858 0.3075 0.067 Uiso 1 1 calc R . .
C42 C 0.7569(3) 0.3775(2) 0.28578(8) 0.0361(7) Uani 1 1 d . . .
H42A H 0.6685 0.3957 0.2899 0.043 Uiso 1 1 calc R . .
C43 C 0.7922(3) 0.2991(2) 0.26893(8) 0.0417(8) Uani 1 1 d . . .
H43A H 0.7324 0.2509 0.2596 0.050 Uiso 1 1 calc R . .
C44 C 0.9236(4) 0.2978(3) 0.26842(9) 0.0533(10) Uani 1 1 d . . .
H44A H 0.9736 0.2493 0.2583 0.064 Uiso 1 1 calc R . .
C45 C 0.9737(3) 0.3758(3) 0.28382(11) 0.0615(12) Uani 1 1 d . . .
H45A H 1.0657 0.3932 0.2866 0.074 Uiso 1 1 calc R . .
C46 C 0.9965(2) 0.4510(2) 0.46097(7) 0.0321(6) Uani 1 1 d . . .
H46A H 1.0112 0.5084 0.4522 0.039 Uiso 1 1 calc R . .
C47 C 1.0905(3) 0.3935(2) 0.47538(8) 0.0363(7) Uani 1 1 d . . .
H47A H 1.1799 0.4039 0.4783 0.044 Uiso 1 1 calc R . .
C48 C 1.0295(3) 0.3166(2) 0.48491(8) 0.0370(7) Uani 1 1 d . . .
H48 H 1.0694 0.2648 0.4954 0.044 Uiso 1 1 calc R . .
C49 C 0.8989(2) 0.33092(19) 0.47593(7) 0.0290(6) Uani 1 1 d . . .
C50 C 0.7881(3) 0.28022(19) 0.47794(7) 0.0305(6) Uani 1 1 d . . .
H50A H 0.7938 0.2220 0.4874 0.037 Uiso 1 1 calc R . .
C51 C 0.5648(2) 0.26443(17) 0.46424(7) 0.0239(5) Uani 1 1 d . . .
C52 C 0.5499(3) 0.17716(17) 0.45029(7) 0.0284(6) Uani 1 1 d . . .
H52A H 0.6187 0.1392 0.4419 0.034 Uiso 1 1 calc R . .
C53 C 0.4198(3) 0.15419(19) 0.45021(8) 0.0340(6) Uani 1 1 d . . .
H53A H 0.3805 0.0969 0.4418 0.041 Uiso 1 1 calc R . .
C54 C 0.3547(3) 0.22710(19) 0.46399(8) 0.0348(7) Uani 1 1 d . . .
H54A H 0.2618 0.2295 0.4672 0.042 Uiso 1 1 calc R . .
C55 C 0.4440(2) 0.29493(18) 0.47297(8) 0.0298(6) Uani 1 1 d . . .
H55A H 0.4256 0.3537 0.4835 0.036 Uiso 1 1 calc R . .
C56 C 0.6154(3) 0.1065(3) 0.54133(9) 0.0494(9) Uani 1 1 d . . .
H56A H 0.6873 0.0704 0.5337 0.059 Uiso 1 1 calc R . .
C57 C 0.6236(4) 0.1936(3) 0.55447(9) 0.0589(11) Uani 1 1 d . . .
H57A H 0.7029 0.2300 0.5579 0.071 Uiso 1 1 calc R . .
C58 C 0.4999(4) 0.2210(2) 0.56213(9) 0.0551(10) Uani 1 1 d . . .
H58A H 0.4770 0.2796 0.5719 0.066 Uiso 1 1 calc R . .
C59 C 0.4162(3) 0.1503(2) 0.55384(8) 0.0421(8) Uani 1 1 d . . .
H59A H 0.3227 0.1502 0.5563 0.051 Uiso 1 1 calc R . .
C60 C 0.4871(3) 0.0793(2) 0.54097(8) 0.0405(7) Uani 1 1 d . . .
H60A H 0.4521 0.0207 0.5327 0.049 Uiso 1 1 calc R . .
C80 C 1.001(2) -0.0822(11) 0.5579(5) 0.125(6) Uani 0.50 1 d P A -1
H80A H 1.0854 -0.0777 0.5728 0.187 Uiso 0.50 1 calc PR A -1
H80B H 0.9810 -0.1435 0.5519 0.187 Uiso 0.50 1 calc PR A -1
H80C H 0.9366 -0.0582 0.5733 0.187 Uiso 0.50 1 calc PR A -1
C81 C 0.9985(15) -0.0347(8) 0.5227(4) 0.083(3) Uani 0.50 1 d PD A -1
C82 C 1.1152(17) -0.0026(17) 0.5179(9) 0.17(2) Uani 0.50 1 d PD A -1
H82 H 1.1929 -0.0133 0.5341 0.202 Uiso 0.50 1 calc PR A -1
C83 C 1.0994(18) 0.0476(13) 0.4854(7) 0.095(8) Uani 0.50 1 d PD A -1
H83 H 1.1737 0.0799 0.4816 0.114 Uiso 0.50 1 calc PR A -1
C84 C 1.001(2) 0.0619(13) 0.4573(6) 0.26(3) Uani 0.50 1 d PD A -1
H84 H 1.0104 0.0978 0.4355 0.308 Uiso 0.50 1 calc PR A -1
C85 C 0.8876(19) 0.0233(15) 0.4614(6) 0.132(9) Uani 0.50 1 d PD A -1
H85 H 0.8131 0.0309 0.4433 0.159 Uiso 0.50 1 calc PR A -1
C86 C 0.8907(19) -0.0272(11) 0.4936(5) 0.064(5) Uani 0.50 1 d PD A -1
H86 H 0.8163 -0.0597 0.4972 0.077 Uiso 0.50 1 calc PR A -1

loop_
_atom_site_aniso_label
_atom_site_aniso_U_11
_atom_site_aniso_U_22
_atom_site_aniso_U_33
_atom_site_aniso_U_23
_atom_site_aniso_U_13
_atom_site_aniso_U_12
Mo1 0.02015(10) 0.01442(10) 0.01864(10) -0.00137(8) 0.00375(8) -0.00091(8)
Fe3 0.01702(17) 0.01845(18) 0.02324(18) -0.00038(14) 0.00467(14) 0.00215(13)
Fe5 0.01903(17) 0.01938(18) 0.02248(18) 0.00255(14) 0.00216(14) 0.00059(14)
O1 0.0308(10) 0.0217(9) 0.0311(10) -0.0030(7) 0.0113(8) 0.0030(8)
O2 0.0359(10) 0.0243(10) 0.0234(9) 0.0003(7) -0.0030(8) -0.0067(8)
N1 0.0193(10) 0.0180(10) 0.0211(10) 0.0009(8) 0.0063(8) 0.0000(8)
N2 0.0180(10) 0.0175(10) 0.0208(10) -0.0016(8) 0.0024(8) 0.0019(8)
N3 0.0221(10) 0.0130(10) 0.0244(11) 0.0001(8) 0.0024(8) -0.0013(8)
N4 0.0164(10) 0.0162(10) 0.0247(11) 0.0004(8) 0.0033(8) -0.0002(8)
C1 0.0258(13) 0.0273(14) 0.0208(12) 0.0023(10) 0.0053(10) 0.0030(11)
C2 0.0357(16) 0.0259(14) 0.0332(15) 0.0121(11) 0.0036(12) -0.0024(12)
C3 0.0353(16) 0.0230(14) 0.0451(17) 0.0039(12) -0.0019(13) -0.0076(12)
C4 0.0202(12) 0.0179(12) 0.0285(13) 0.0005(10) 0.0004(10) -0.0011(9)
C5 0.0247(13) 0.0180(12) 0.0285(13) -0.0030(10) -0.0019(11) -0.0031(10)
C6 0.0181(12) 0.0194(12) 0.0232(12) -0.0031(9) 0.0040(10) 0.0028(9)
C7 0.0266(13) 0.0215(13) 0.0247(13) -0.0054(10) 0.0013(10) 0.0005(10)
C8 0.0311(14) 0.0322(15) 0.0201(12) -0.0039(11) -0.0008(11) 0.0000(12)
C9 0.0262(14) 0.0339(15) 0.0224(13) 0.0050(11) 0.0069(11) 0.0011(11)
C10 0.0197(12) 0.0273(14) 0.0221(12) 0.0015(10) 0.0035(10) -0.0009(10)
C11 0.0333(15) 0.0272(14) 0.0335(15) -0.0082(12) 0.0039(12) 0.0059(12)
C12 0.0371(16) 0.0315(15) 0.0350(15) -0.0007(12) 0.0179(13) 0.0047(13)
C13 0.0197(14) 0.0440(18) 0.0485(18) -0.0065(14) 0.0105(13) 0.0012(12)
C14 0.0357(16) 0.0379(17) 0.0403(17) 0.0045(13) -0.0015(13) 0.0169(14)
C15 0.0470(18) 0.0197(14) 0.0471(18) 0.0042(12) 0.0115(14) 0.0055(13)
C16 0.0270(13) 0.0154(12) 0.0286(13) -0.0023(10) -0.0019(11) 0.0008(10)
C17 0.0336(15) 0.0162(12) 0.0356(15) 0.0030(11) -0.0035(12) -0.0036(11)
C18 0.0275(14) 0.0231(14) 0.0334(15) 0.0052(11) 0.0060(11) -0.0069(11)
C19 0.0181(12) 0.0195(12) 0.0253(13) 0.0005(10) 0.0036(10) -0.0021(10)
C20 0.0180(12) 0.0223(13) 0.0299(13) 0.0015(10) 0.0073(10) 0.0010(10)
C21 0.0162(11) 0.0161(11) 0.0241(12) 0.0024(9) 0.0054(9) 0.0037(9)
C22 0.0174(12) 0.0251(13) 0.0235(13) 0.0007(10) 0.0026(10) -0.0002(10)
C23 0.0242(13) 0.0204(13) 0.0314(14) -0.0049(10) 0.0057(11) -0.0034(10)
C24 0.0261(14) 0.0183(12) 0.0356(15) 0.0040(11) 0.0089(11) -0.0001(10)
C25 0.0190(12) 0.0228(13) 0.0227(12) 0.0044(10) 0.0062(10) 0.0022(10)
C26 0.0210(15) 0.0382(19) 0.094(3) -0.0128(19) 0.0162(17) -0.0087(13)
C27 0.0200(14) 0.070(2) 0.0337(16) -0.0158(16) 0.0010(12) 0.0063(14)
C28 0.0247(14) 0.0402(17) 0.0363(16) 0.0056(13) 0.0047(12) 0.0150(12)
C29 0.0257(14) 0.056(2) 0.0282(15) -0.0059(13) 0.0084(12) 0.0138(13)
C30 0.0243(15) 0.060(2) 0.060(2) 0.0311(18) 0.0212(15) 0.0099(14)
Mo2 0.02145(11) 0.02180(11) 0.02814(12) -0.00479(9) 0.00573(9) -0.00137(9)
Fe4 0.02023(17) 0.02136(18) 0.01973(17) -0.00116(14) 0.00642(14) -0.00043(14)
Fe6 0.0303(2) 0.0284(2) 0.02168(18) 0.00139(15) 0.00731(15) -0.00343(16)
O3 0.0313(11) 0.0524(14) 0.0482(13) -0.0265(11) 0.0079(10) 0.0027(10)
O4 0.0327(11) 0.0273(11) 0.0595(13) 0.0070(9) 0.0064(10) -0.0067(9)
N5 0.0215(11) 0.0211(11) 0.0262(11) 0.0026(9) 0.0078(9) 0.0020(8)
N6 0.0171(10) 0.0225(11) 0.0202(10) 0.0006(8) 0.0059(8) -0.0001(8)
N7 0.0217(11) 0.0357(13) 0.0226(11) -0.0050(9) 0.0043(9) -0.0035(9)
N8 0.0238(11) 0.0324(12) 0.0180(10) 0.0036(9) 0.0063(8) -0.0016(9)
C31 0.0269(14) 0.0279(14) 0.0390(16) 0.0010(12) 0.0119(12) 0.0077(11)
C32 0.0189(13) 0.0385(17) 0.0465(17) 0.0091(13) 0.0055(12) 0.0070(12)
C33 0.0223(13) 0.0340(15) 0.0299(14) 0.0062(12) 0.0011(11) -0.0023(11)
C34 0.0204(12) 0.0220(13) 0.0223(12) 0.0050(10) 0.0041(10) -0.0009(10)
C35 0.0244(13) 0.0226(13) 0.0184(12) 0.0031(10) 0.0055(10) -0.0007(10)
C36 0.0196(12) 0.0242(13) 0.0172(11) -0.0002(10) 0.0052(9) 0.0004(10)
C37 0.0232(13) 0.0192(12) 0.0305(14) 0.0029(10) 0.0057(11) -0.0013(10)
C38 0.0248(13) 0.0256(14) 0.0307(14) 0.0021(11) 0.0057(11) 0.0061(11)
C39 0.0199(13) 0.0407(16) 0.0249(13) -0.0036(12) 0.0048(10) 0.0039(11)
C40 0.0195(13) 0.0356(15) 0.0233(13) -0.0097(11) 0.0032(10) -0.0024(11)
C41 0.099(3) 0.0243(16) 0.0399(18) 0.0106(14) -0.0072(19) -0.0095(18)
C42 0.0357(16) 0.0442(18) 0.0296(15) 0.0104(13) 0.0086(13) 0.0127(14)
C43 0.060(2) 0.0421(19) 0.0212(14) 0.0007(12) -0.0033(14) 0.0007(16)
C44 0.061(2) 0.080(3) 0.0234(15) 0.0105(16) 0.0203(15) 0.024(2)
C45 0.0317(18) 0.096(3) 0.058(2) 0.050(2) 0.0088(16) -0.011(2)
C46 0.0259(14) 0.0471(18) 0.0242(13) -0.0107(12) 0.0063(11) -0.0093(13)
C47 0.0232(14) 0.062(2) 0.0239(14) -0.0103(13) 0.0025(11) -0.0029(14)
C48 0.0255(14) 0.061(2) 0.0250(14) 0.0039(13) 0.0038(11) 0.0066(14)
C49 0.0252(14) 0.0432(17) 0.0187(12) 0.0030(11) 0.0034(10) 0.0005(12)
C50 0.0283(14) 0.0384(16) 0.0255(14) 0.0095(12) 0.0064(11) 0.0021(12)
C51 0.0254(13) 0.0279(14) 0.0189(12) 0.0045(10) 0.0053(10) -0.0004(11)
C52 0.0341(15) 0.0320(15) 0.0193(12) 0.0013(11) 0.0044(11) 0.0032(12)
C53 0.0395(17) 0.0337(16) 0.0273(14) 0.0023(12) -0.0023(12) -0.0079(13)
C54 0.0242(14) 0.0375(17) 0.0426(17) 0.0076(13) 0.0042(12) -0.0056(12)
C55 0.0260(14) 0.0271(14) 0.0379(15) 0.0066(12) 0.0104(12) 0.0014(11)
C56 0.0426(19) 0.076(3) 0.0301(16) 0.0213(17) 0.0067(14) 0.0089(18)
C57 0.062(2) 0.092(3) 0.0200(15) 0.0097(17) -0.0061(15) -0.036(2)
C58 0.090(3) 0.054(2) 0.0237(16) -0.0083(15) 0.0188(17) -0.019(2)
C59 0.054(2) 0.0454(19) 0.0309(16) 0.0059(14) 0.0220(14) -0.0022(16)
C60 0.052(2) 0.0392(18) 0.0323(16) 0.0129(13) 0.0143(14) -0.0014(15)
C80 0.25(2) 0.056(9) 0.086(11) 0.000(7) 0.078(11) 0.024(10)
C81 0.112(12) 0.061(8) 0.084(8) -0.028(7) 0.038(9) 0.022(8)
C82 0.17(3) 0.049(14) 0.32(5) -0.08(2) 0.15(4) -0.040(15)
C83 0.062(10) 0.072(14) 0.16(3) -0.031(16) 0.043(13) -0.005(8)
C84 0.63(8) 0.042(10) 0.16(3) 0.014(14) 0.28(4) 0.02(2)
C85 0.13(2) 0.12(2) 0.15(2) -0.069(14) 0.017(15) 0.053(16)
C86 0.059(7) 0.045(12) 0.086(11) -0.026(8) -0.001(8) 0.003(6)

loop_
_atom_type_symbol
_atom_type_description
_atom_type_scat_dispersion_real
_atom_type_scat_dispersion_imag
_atom_type_scat_source
C C 0.0033 0.0016 'International Tables Vol C Tables 4.2.6.8 and 6.1.1.4'
H H 0.0000 0.0000 'International Tables Vol C Tables 4.2.6.8 and 6.1.1.4'
N N 0.0061 0.0033 'International Tables Vol C Tables 4.2.6.8 and 6.1.1.4'
O O 0.0106 0.0060 'International Tables Vol C Tables 4.2.6.8 and 6.1.1.4'
Fe Fe 0.3463 0.8444 'International Tables Vol C Tables 4.2.6.8 and 6.1.1.4'
Mo Mo -1.6832 0.6857 'International Tables Vol C Tables 4.2.6.8 and 6.1.1.4'

loop_
_geom_angle_atom_site_label_1
_geom_angle_atom_site_label_2
_geom_angle_atom_site_label_3
_geom_angle
O1 Mo1 O2 105.49(9)
O1 Mo1 N1 105.05(8)
O2 Mo1 N1 89.34(8)
O1 Mo1 N3 89.83(8)
O2 Mo1 N3 101.74(8)
N1 Mo1 N3 158.50(8)
O1 Mo1 N4 155.55(8)
O2 Mo1 N4 94.55(8)
N1 Mo1 N4 88.76(7)
N3 Mo1 N4 72.20(7)
O1 Mo1 N2 89.49(8)
O2 Mo1 N2 158.79(7)
N1 Mo1 N2 72.02(7)
N3 Mo1 N2 93.07(7)
N4 Mo1 N2 75.47(6)
C23 Fe3 C30 124.87(13)
C23 Fe3 C29 105.35(11)
C30 Fe3 C29 40.63(13)
C23 Fe3 C28 117.92(11)
C30 Fe3 C28 68.02(12)
C29 Fe3 C28 40.53(11)
C23 Fe3 C26 163.60(14)
C30 Fe3 C26 40.63(14)
C29 Fe3 C26 68.21(13)
C28 Fe3 C26 67.69(13)
C23 Fe3 C24 40.98(10)
C30 Fe3 C24 161.07(13)
C29 Fe3 C24 123.02(12)
C28 Fe3 C24 105.46(11)
C26 Fe3 C24 155.20(14)
C23 Fe3 C22 40.87(10)
C30 Fe3 C22 108.78(11)
C29 Fe3 C22 119.74(10)
C28 Fe3 C22 153.66(11)
C26 Fe3 C22 127.99(13)
C24 Fe3 C22 68.70(10)
C23 Fe3 C27 153.25(12)
C30 Fe3 C27 67.78(13)
C29 Fe3 C27 67.88(11)
C28 Fe3 C27 40.14(11)
C26 Fe3 C27 40.03(13)
C24 Fe3 C27 119.47(12)
C22 Fe3 C27 165.04(12)
C23 Fe3 C25 68.71(10)
C30 Fe3 C25 157.47(13)
C29 Fe3 C25 160.72(11)
C28 Fe3 C25 124.66(10)
C26 Fe3 C25 122.26(12)
C24 Fe3 C25 40.68(10)
C22 Fe3 C25 68.53(10)
C27 Fe3 C25 108.70(11)
C23 Fe3 C21 68.54(10)
C30 Fe3 C21 122.91(11)
C29 Fe3 C21 156.26(10)
C28 Fe3 C21 162.87(10)
C26 Fe3 C21 110.91(11)
C24 Fe3 C21 68.27(10)
C22 Fe3 C21 40.74(9)
C27 Fe3 C21 127.79(11)
C25 Fe3 C21 40.42(9)
C7 Fe5 C13 110.17(12)
C7 Fe5 C12 114.66(11)
C13 Fe5 C12 40.70(12)
C7 Fe5 C15 174.04(11)
C13 Fe5 C15 68.05(12)
C12 Fe5 C15 68.01(12)
C7 Fe5 C11 144.85(11)
C13 Fe5 C11 68.13(12)
C12 Fe5 C11 40.34(11)
C15 Fe5 C11 40.50(11)
C7 Fe5 C10 69.23(10)
C13 Fe5 C10 172.71(11)
C12 Fe5 C10 132.43(11)
C15 Fe5 C10 113.30(12)
C11 Fe5 C10 107.92(11)
C7 Fe5 C8 40.73(10)
C13 Fe5 C8 115.87(12)
C12 Fe5 C8 146.36(11)
C15 Fe5 C8 134.29(11)
C11 Fe5 C8 172.98(11)
C10 Fe5 C8 68.74(10)
C7 Fe5 C9 68.79(11)
C13 Fe5 C9 146.42(11)
C12 Fe5 C9 171.88(11)
C15 Fe5 C9 109.32(12)
C11 Fe5 C9 132.80(11)
C10 Fe5 C9 40.67(10)
C8 Fe5 C9 40.78(10)
C7 Fe5 C6 41.26(9)
C13 Fe5 C6 133.82(11)
C12 Fe5 C6 108.58(11)
C15 Fe5 C6 144.02(11)
C11 Fe5 C6 113.07(10)
C10 Fe5 C6 41.11(9)
C8 Fe5 C6 68.83(10)
C9 Fe5 C6 68.75(10)
C7 Fe5 C14 134.56(11)
C13 Fe5 C14 40.54(12)
C12 Fe5 C14 68.30(12)
C15 Fe5 C14 40.50(12)
C11 Fe5 C14 68.21(12)
C10 Fe5 C14 144.78(12)
C8 Fe5 C14 110.66(11)
C9 Fe5 C14 115.06(11)
C6 Fe5 C14 173.96(12)
C1 N1 C4 106.6(2)
C1 N1 Mo1 131.74(17)
C4 N1 Mo1 121.66(15)
C5 N2 C6 117.6(2)
C5 N2 Mo1 110.58(15)
C6 N2 Mo1 131.82(15)
C16 N3 C19 106.8(2)
C16 N3 Mo1 132.37(17)
C19 N3 Mo1 120.76(15)
C20 N4 C21 119.5(2)
C20 N4 Mo1 113.90(16)
C21 N4 Mo1 125.62(15)
N1 C1 C2 110.5(2)
C1 C2 C3 106.7(2)
C4 C3 C2 107.2(2)
N1 C4 C3 109.1(2)
N1 C4 C5 115.9(2)
C3 C4 C5 135.0(2)
N2 C5 C4 119.7(2)
N2 C6 C7 126.8(2)
N2 C6 C10 125.9(2)
C7 C6 C10 107.3(2)
N2 C6 Fe5 127.06(16)
C7 C6 Fe5 68.82(13)
C10 C6 Fe5 69.17(13)
C8 C7 C6 108.0(2)
C8 C7 Fe5 69.87(15)
C6 C7 Fe5 69.92(13)
C7 C8 C9 108.3(2)
C7 C8 Fe5 69.41(14)
C9 C8 Fe5 69.68(14)
C8 C9 C10 108.4(2)
C8 C9 Fe5 69.53(15)
C10 C9 Fe5 69.63(14)
C9 C10 C6 108.0(2)
C9 C10 Fe5 69.69(14)
C6 C10 Fe5 69.72(13)
C12 C11 C15 108.0(3)
C12 C11 Fe5 69.67(15)
C15 C11 Fe5 69.80(16)
C11 C12 C13 108.0(3)
C11 C12 Fe5 69.99(15)
C13 C12 Fe5 69.62(16)
C12 C13 C14 108.2(3)
C12 C13 Fe5 69.68(15)
C14 C13 Fe5 70.25(16)
C13 C14 C15 107.4(3)
C13 C14 Fe5 69.21(16)
C15 C14 Fe5 69.47(16)
C14 C15 C11 108.3(3)
C14 C15 Fe5 70.03(16)
C11 C15 Fe5 69.70(15)
N3 C16 C17 109.9(2)
C16 C17 C18 107.5(2)
C19 C18 C17 106.8(2)
N3 C19 C18 109.0(2)
N3 C19 C20 114.9(2)
C18 C19 C20 135.8(2)
N4 C20 C19 118.1(2)
C25 C21 N4 125.9(2)
C25 C21 C22 108.3(2)
N4 C21 C22 125.5(2)
C25 C21 Fe3 69.78(13)
N4 C21 Fe3 131.33(16)
C22 C21 Fe3 69.25(13)
C23 C22 C21 107.6(2)
C23 C22 Fe3 68.92(14)
C21 C22 Fe3 70.01(13)
C22 C23 C24 108.2(2)
C22 C23 Fe3 70.21(14)
C24 C23 Fe3 70.03(14)
C23 C24 C25 108.0(2)
C23 C24 Fe3 68.99(14)
C25 C24 Fe3 70.16(14)
C21 C25 C24 107.9(2)
C21 C25 Fe3 69.80(13)
C24 C25 Fe3 69.16(14)
C27 C26 C30 107.8(3)
C27 C26 Fe3 70.15(17)
C30 C26 Fe3 69.19(17)
C28 C27 C26 108.5(3)
C28 C27 Fe3 69.71(15)
C26 C27 Fe3 69.82(17)
C27 C28 C29 108.1(3)
C27 C28 Fe3 70.15(16)
C29 C28 Fe3 69.38(15)
C30 C29 C28 107.6(3)
C30 C29 Fe3 69.60(16)
C28 C29 Fe3 70.09(15)
C29 C30 C26 108.0(3)
C29 C30 Fe3 69.77(16)
C26 C30 Fe3 70.19(17)
O4 Mo2 O3 105.78(11)
O4 Mo2 N5 104.74(9)
O3 Mo2 N5 91.59(9)
O4 Mo2 N7 90.91(9)
O3 Mo2 N7 103.74(9)
N5 Mo2 N7 154.35(8)
O4 Mo2 N8 157.39(9)
O3 Mo2 N8 92.91(9)
N5 Mo2 N8 86.98(8)
N7 Mo2 N8 72.02(8)
O4 Mo2 N6 90.89(9)
O3 Mo2 N6 159.41(9)
N5 Mo2 N6 72.17(7)
N7 Mo2 N6 87.67(7)
N8 Mo2 N6 74.12(7)
C41 Fe4 C40 106.53(12)
C41 Fe4 C44 68.21(15)
C40 Fe4 C44 151.10(13)
C41 Fe4 C45 41.11(15)
C40 Fe4 C45 117.44(14)
C44 Fe4 C45 39.80(15)
C41 Fe4 C36 116.47(13)
C40 Fe4 C36 40.84(9)
C44 Fe4 C36 167.55(14)
C45 Fe4 C36 150.78(16)
C41 Fe4 C37 150.88(14)
C40 Fe4 C37 68.84(10)
C44 Fe4 C37 129.69(14)
C45 Fe4 C37 166.95(15)
C36 Fe4 C37 41.09(10)
C41 Fe4 C42 40.95(13)
C40 Fe4 C42 127.78(11)
C44 Fe4 C42 67.85(12)
C45 Fe4 C42 68.36(13)
C36 Fe4 C42 107.50(10)
C37 Fe4 C42 117.96(11)
C41 Fe4 C39 127.91(13)
C40 Fe4 C39 40.81(10)
C44 Fe4 C39 118.74(12)
C45 Fe4 C39 108.31(12)
C36 Fe4 C39 68.51(10)
C37 Fe4 C39 68.28(11)
C42 Fe4 C39 166.31(12)
C41 Fe4 C43 67.72(13)
C40 Fe4 C43 166.62(12)
C44 Fe4 C43 39.68(13)
C45 Fe4 C43 66.83(14)
C36 Fe4 C43 129.56(12)
C37 Fe4 C43 109.88(12)
C42 Fe4 C43 40.11(11)
C39 Fe4 C43 152.15(12)
C41 Fe4 C38 166.49(14)
C40 Fe4 C38 68.26(11)
C44 Fe4 C38 109.91(13)
C45 Fe4 C38 129.00(13)
C36 Fe4 C38 68.37(10)
C37 Fe4 C38 40.48(10)
C42 Fe4 C38 151.96(12)
C39 Fe4 C38 40.21(10)
C43 Fe4 C38 120.02(12)
C57 Fe6 C58 41.06(15)
C57 Fe6 C53 161.16(15)
C58 Fe6 C53 156.79(15)
C57 Fe6 C52 124.24(14)
C58 Fe6 C52 160.39(13)
C53 Fe6 C52 40.63(11)
C57 Fe6 C56 40.52(14)
C58 Fe6 C56 68.62(15)
C53 Fe6 C56 125.08(14)
C52 Fe6 C56 108.57(12)
C57 Fe6 C51 107.49(12)
C58 Fe6 C51 123.14(12)
C53 Fe6 C51 68.22(11)
C52 Fe6 C51 40.76(10)
C56 Fe6 C51 122.58(12)
C57 Fe6 C54 156.40(16)
C58 Fe6 C54 120.58(15)
C53 Fe6 C54 40.77(12)
C52 Fe6 C54 68.35(11)
C56 Fe6 C54 161.51(14)
C51 Fe6 C54 67.85(10)
C57 Fe6 C59 68.07(14)
C58 Fe6 C59 40.21(13)
C53 Fe6 C59 122.51(13)
C52 Fe6 C59 158.44(12)
C56 Fe6 C59 68.15(13)
C51 Fe6 C59 159.22(12)
C54 Fe6 C59 107.61(13)
C57 Fe6 C55 121.10(14)
C58 Fe6 C55 106.06(14)
C53 Fe6 C55 68.42(11)
C52 Fe6 C55 68.65(11)
C56 Fe6 C55 157.32(13)
C51 Fe6 C55 40.60(10)
C54 Fe6 C55 40.25(11)
C59 Fe6 C55 122.86(12)
C57 Fe6 C60 67.87(14)
C58 Fe6 C60 68.09(13)
C53 Fe6 C60 108.99(12)
C52 Fe6 C60 123.18(12)
C56 Fe6 C60 40.31(12)
C51 Fe6 C60 158.55(12)
C54 Fe6 C60 124.90(12)
C59 Fe6 C60 40.52(12)
C55 Fe6 C60 160.03(12)
C31 N5 C34 106.1(2)
C31 N5 Mo2 133.01(18)
C34 N5 Mo2 120.85(16)
C35 N6 C36 118.9(2)
C35 N6 Mo2 112.64(16)
C36 N6 Mo2 128.22(15)
C46 N7 C49 106.7(2)
C46 N7 Mo2 132.58(19)
C49 N7 Mo2 120.44(17)
C50 N8 C51 119.8(2)
C50 N8 Mo2 113.56(17)
C51 N8 Mo2 125.47(16)
N5 C31 C32 110.4(2)
C31 C32 C33 107.4(2)
C34 C33 C32 106.5(2)
C33 C34 N5 109.6(2)
C33 C34 C35 134.5(2)
N5 C34 C35 116.0(2)
N6 C35 C34 118.4(2)
N6 C36 C40 125.1(2)
N6 C36 C37 127.3(2)
C40 C36 C37 107.6(2)
N6 C36 Fe4 127.44(16)
C40 C36 Fe4 69.29(14)
C37 C36 Fe4 69.46(14)
C38 C37 C36 107.7(2)
C38 C37 Fe4 70.34(15)
C36 C37 Fe4 69.44(14)
C39 C38 C37 108.5(2)
C39 C38 Fe4 69.57(15)
C37 C38 Fe4 69.18(14)
C38 C39 C40 108.2(2)
C38 C39 Fe4 70.23(15)
C40 C39 Fe4 69.04(14)
C36 C40 C39 108.0(2)
C36 C40 Fe4 69.87(13)
C39 C40 Fe4 70.15(14)
C42 C41 C45 107.2(3)
C42 C41 Fe4 70.34(17)
C45 C41 Fe4 69.92(18)
C43 C42 C41 106.8(3)
C43 C42 Fe4 70.08(16)
C41 C42 Fe4 68.71(17)
C44 C43 C42 109.4(3)
C44 C43 Fe4 69.63(17)
C42 C43 Fe4 69.81(16)
C45 C44 C43 108.5(3)
C45 C44 Fe4 70.14(18)
C43 C44 Fe4 70.69(17)
C44 C45 C41 108.1(3)
C44 C45 Fe4 70.06(18)
C41 C45 Fe4 68.97(18)
N7 C46 C47 110.3(3)
C46 C47 C48 107.1(2)
C49 C48 C47 106.5(3)
N7 C49 C48 109.5(2)
N7 C49 C50 115.7(2)
C48 C49 C50 134.8(3)
N8 C50 C49 117.8(3)
C55 C51 C52 108.4(2)
C55 C51 N8 125.1(2)
C52 C51 N8 126.4(2)
C55 C51 Fe6 69.91(14)
C52 C51 Fe6 69.34(14)
N8 C51 Fe6 130.02(17)
C53 C52 C51 107.6(2)
C53 C52 Fe6 69.53(15)
C51 C52 Fe6 69.90(14)
C52 C53 C54 108.1(2)
C52 C53 Fe6 69.85(15)
C54 C53 Fe6 70.09(16)
C55 C54 C53 108.4(2)
C55 C54 Fe6 70.05(16)
C53 C54 Fe6 69.14(16)
C54 C55 C51 107.5(2)
C54 C55 Fe6 69.70(16)
C51 C55 Fe6 69.49(14)
C60 C56 C57 107.7(3)
C60 C56 Fe6 70.26(17)
C57 C56 Fe6 69.05(19)
C56 C57 C58 108.4(3)
C56 C57 Fe6 70.43(18)
C58 C57 Fe6 69.75(19)
C59 C58 C57 107.6(3)
C59 C58 Fe6 70.49(17)
C57 C58 Fe6 69.19(18)
C58 C59 C60 108.3(3)
C58 C59 Fe6 69.30(17)
C60 C59 Fe6 69.98(16)
C56 C60 C59 108.0(3)
C56 C60 Fe6 69.42(17)
C59 C60 Fe6 69.50(17)
C82 C81 C86 122.9(14)
C82 C81 C80 111.9(18)
C86 C81 C80 125.0(17)
C81 C82 C83 106.6(18)
C82 C83 C84 134(2)
C85 C84 C83 117.8(17)
C86 C85 C84 114(2)
C85 C86 C81 124.3(17)

loop_
_geom_bond_atom_site_label_1
_geom_bond_atom_site_label_2
_geom_bond_distance
Mo1 O1 1.6998(17)
Mo1 O2 1.7014(17)
Mo1 N1 2.0674(19)
Mo1 N3 2.0898(19)
Mo1 N4 2.3329(19)
Mo1 N2 2.4256(19)
Fe3 C23 2.030(2)
Fe3 C30 2.032(3)
Fe3 C29 2.034(3)
Fe3 C28 2.043(3)
Fe3 C26 2.045(3)
Fe3 C24 2.044(3)
Fe3 C22 2.047(2)
Fe3 C27 2.049(3)
Fe3 C25 2.057(2)
Fe3 C21 2.057(2)
Fe5 C7 2.035(2)
Fe5 C13 2.036(3)
Fe5 C12 2.037(3)
Fe5 C15 2.043(3)
Fe5 C11 2.041(3)
Fe5 C10 2.042(2)
Fe5 C8 2.041(3)
Fe5 C9 2.043(3)
Fe5 C6 2.050(2)
Fe5 C14 2.050(3)
N1 C1 1.369(3)
N1 C4 1.386(3)
N2 C5 1.297(3)
N2 C6 1.419(3)
N3 C16 1.365(3)
N3 C19 1.386(3)
N4 C20 1.298(3)
N4 C21 1.423(3)
C1 C2 1.373(4)
C2 C3 1.405(4)
C3 C4 1.385(3)
C4 C5 1.407(3)
C6 C7 1.439(3)
C6 C10 1.437(3)
C7 C8 1.418(4)
C8 C9 1.423(4)
C9 C10 1.420(3)
C11 C12 1.406(4)
C11 C15 1.413(4)
C12 C13 1.416(4)
C13 C14 1.416(4)
C14 C15 1.416(4)
C16 C17 1.381(4)
C17 C18 1.392(4)
C18 C19 1.393(3)
C19 C20 1.416(3)
C21 C25 1.421(3)
C21 C22 1.429(3)
C22 C23 1.424(3)
C23 C24 1.426(4)
C24 C25 1.426(3)
C26 C27 1.401(5)
C26 C30 1.415(5)
C27 C28 1.404(4)
C28 C29 1.412(4)
C29 C30 1.412(4)
Mo2 O4 1.6985(19)
Mo2 O3 1.6983(19)
Mo2 N5 2.083(2)
Mo2 N7 2.093(2)
Mo2 N8 2.344(2)
Mo2 N6 2.384(2)
Fe4 C41 2.026(3)
Fe4 C40 2.037(2)
Fe4 C44 2.038(3)
Fe4 C45 2.039(3)
Fe4 C36 2.045(2)
Fe4 C37 2.045(2)
Fe4 C42 2.048(3)
Fe4 C39 2.052(3)
Fe4 C43 2.052(3)
Fe4 C38 2.061(3)
Fe6 C57 2.029(3)
Fe6 C58 2.036(3)
Fe6 C53 2.038(3)
Fe6 C52 2.042(3)
Fe6 C56 2.047(3)
Fe6 C51 2.050(2)
Fe6 C54 2.051(3)
Fe6 C59 2.052(3)
Fe6 C55 2.055(3)
Fe6 C60 2.058(3)
N5 C31 1.365(3)
N5 C34 1.387(3)
N6 C35 1.292(3)
N6 C36 1.420(3)
N7 C46 1.368(3)
N7 C49 1.377(3)
N8 C50 1.296(3)
N8 C51 1.429(3)
C31 C32 1.370(4)
C32 C33 1.396(4)
C33 C34 1.383(3)
C34 C35 1.419(3)
C36 C40 1.424(3)
C36 C37 1.436(3)
C37 C38 1.420(3)
C38 C39 1.414(4)
C39 C40 1.426(4)
C41 C42 1.425(4)
C41 C45 1.427(5)
C42 C43 1.406(4)
C43 C44 1.388(5)
C44 C45 1.388(5)
C46 C47 1.375(4)
C47 C48 1.401(4)
C48 C49 1.393(4)
C49 C50 1.412(4)
C51 C55 1.424(3)
C51 C52 1.425(4)
C52 C53 1.417(4)
C53 C54 1.424(4)
C54 C55 1.413(4)
C56 C60 1.415(4)
C56 C57 1.411(5)
C57 C58 1.426(5)
C58 C59 1.405(5)
C59 C60 1.423(4)
C80 C81 1.415(19)
C81 C82 1.354(8)
C81 C86 1.43(2)
C82 C83 1.354(8)
C83 C84 1.354(8)
C84 C85 1.354(8)
C85 C86 1.354(8)

loop_
_geom_torsion_atom_site_label_1
_geom_torsion_atom_site_label_2
_geom_torsion_atom_site_label_3
_geom_torsion_atom_site_label_4
_geom_torsion
O1 Mo1 N1 C1 96.8(2)
O2 Mo1 N1 C1 -9.1(2)
N3 Mo1 N1 C1 -130.9(2)
N4 Mo1 N1 C1 -103.7(2)
N2 Mo1 N1 C1 -178.8(2)
O1 Mo1 N1 C4 -81.25(19)
O2 Mo1 N1 C4 172.89(19)
N3 Mo1 N1 C4 51.1(3)
N4 Mo1 N1 C4 78.31(18)
N2 Mo1 N1 C4 3.19(17)
O1 Mo1 N2 C5 103.65(17)
O2 Mo1 N2 C5 -32.0(3)
N1 Mo1 N2 C5 -2.36(16)
N3 Mo1 N2 C5 -166.55(17)
N4 Mo1 N2 C5 -95.83(17)
O1 Mo1 N2 C6 -74.4(2)
O2 Mo1 N2 C6 150.0(2)
N1 Mo1 N2 C6 179.6(2)
N3 Mo1 N2 C6 15.4(2)
N4 Mo1 N2 C6 86.1(2)
O1 Mo1 N3 C16 -11.7(2)
O2 Mo1 N3 C16 94.1(2)
N1 Mo1 N3 C16 -146.2(2)
N4 Mo1 N3 C16 -174.8(2)
N2 Mo1 N3 C16 -101.2(2)
O1 Mo1 N3 C19 166.53(18)
O2 Mo1 N3 C19 -87.69(18)
N1 Mo1 N3 C19 32.0(3)
N4 Mo1 N3 C19 3.37(16)
N2 Mo1 N3 C19 77.05(17)
O1 Mo1 N4 C20 -46.4(3)
O2 Mo1 N4 C20 98.95(17)
N1 Mo1 N4 C20 -171.80(17)
N3 Mo1 N4 C20 -1.93(16)
N2 Mo1 N4 C20 -100.06(17)
O1 Mo1 N4 C21 122.3(2)
O2 Mo1 N4 C21 -92.38(18)
N1 Mo1 N4 C21 -3.14(18)
N3 Mo1 N4 C21 166.73(19)
N2 Mo1 N4 C21 68.60(18)
C4 N1 C1 C2 0.6(3)
Mo1 N1 C1 C2 -177.66(18)
N1 C1 C2 C3 -0.5(3)
C1 C2 C3 C4 0.2(3)
C1 N1 C4 C3 -0.5(3)
Mo1 N1 C4 C3 177.98(17)
C1 N1 C4 C5 177.8(2)
Mo1 N1 C4 C5 -3.7(3)
C2 C3 C4 N1 0.2(3)
C2 C3 C4 C5 -177.7(3)
C6 N2 C5 C4 179.7(2)
Mo1 N2 C5 C4 1.4(3)
N1 C4 C5 N2 1.1(4)
C3 C4 C5 N2 178.9(3)
C5 N2 C6 C7 -13.3(3)
Mo1 N2 C6 C7 164.69(18)
C5 N2 C6 C10 167.0(2)
Mo1 N2 C6 C10 -15.1(3)
C5 N2 C6 Fe5 -103.3(2)
Mo1 N2 C6 Fe5 74.7(3)
C7 Fe5 C6 N2 120.8(3)
C13 Fe5 C6 N2 52.5(3)
C12 Fe5 C6 N2 14.3(2)
C15 Fe5 C6 N2 -63.6(3)
C11 Fe5 C6 N2 -28.7(2)
C10 Fe5 C6 N2 -119.9(3)
C8 Fe5 C6 N2 158.6(2)
C9 Fe5 C6 N2 -157.5(2)
C14 Fe5 C6 N2 72.3(11)
C13 Fe5 C6 C7 -68.3(2)
C12 Fe5 C6 C7 -106.52(16)
C15 Fe5 C6 C7 175.56(19)
C11 Fe5 C6 C7 -149.56(15)
C10 Fe5 C6 C7 119.3(2)
C8 Fe5 C6 C7 37.74(15)
C9 Fe5 C6 C7 81.63(16)
C14 Fe5 C6 C7 -48.6(11)
C7 Fe5 C6 C10 -119.3(2)
C13 Fe5 C6 C10 172.41(16)
C12 Fe5 C6 C10 134.23(15)
C15 Fe5 C6 C10 56.3(2)
C11 Fe5 C6 C10 91.19(16)
C8 Fe5 C6 C10 -81.51(15)
C9 Fe5 C6 C10 -37.62(14)
C14 Fe5 C6 C10 -167.8(10)
N2 C6 C7 C8 179.1(2)
C10 C6 C7 C8 -1.1(3)
Fe5 C6 C7 C8 -59.72(18)
N2 C6 C7 Fe5 -121.2(2)
C10 C6 C7 Fe5 58.66(16)
C13 Fe5 C7 C8 -106.61(17)
C12 Fe5 C7 C8 -150.54(16)
C15 Fe5 C7 C8 -35.0(12)
C11 Fe5 C7 C8 173.04(18)
C10 Fe5 C7 C8 81.14(16)
C9 Fe5 C7 C8 37.44(15)
C6 Fe5 C7 C8 119.0(2)
C14 Fe5 C7 C8 -67.4(2)
C13 Fe5 C7 C6 134.41(15)
C12 Fe5 C7 C6 90.47(16)
C15 Fe5 C7 C6 -154.0(11)
C11 Fe5 C7 C6 54.1(2)
C10 Fe5 C7 C6 -37.84(14)
C8 Fe5 C7 C6 -119.0(2)
C9 Fe5 C7 C6 -81.55(15)
C14 Fe5 C7 C6 173.65(16)
C6 C7 C8 C9 0.8(3)
Fe5 C7 C8 C9 -58.99(18)
C6 C7 C8 Fe5 59.76(17)
C13 Fe5 C8 C7 91.38(18)
C12 Fe5 C8 C7 53.8(3)
C15 Fe5 C8 C7 175.22(17)
C11 Fe5 C8 C7 -145.2(8)
C10 Fe5 C8 C7 -82.46(16)
C9 Fe5 C8 C7 -119.8(2)
C6 Fe5 C8 C7 -38.21(15)
C14 Fe5 C8 C7 135.35(16)
C7 Fe5 C8 C9 119.8(2)
C13 Fe5 C8 C9 -148.80(16)
C12 Fe5 C8 C9 173.59(19)
C15 Fe5 C8 C9 -65.0(2)
C11 Fe5 C8 C9 -25.4(9)
C10 Fe5 C8 C9 37.36(15)
C6 Fe5 C8 C9 81.61(16)
C14 Fe5 C8 C9 -104.83(17)
C7 C8 C9 C10 -0.2(3)
Fe5 C8 C9 C10 -58.99(18)
C7 C8 C9 Fe5 58.82(18)
C7 Fe5 C9 C8 -37.39(15)
C13 Fe5 C9 C8 57.4(3)
C12 Fe5 C9 C8 -154.0(8)
C15 Fe5 C9 C8 136.59(16)
C11 Fe5 C9 C8 175.90(16)
C10 Fe5 C9 C8 -119.8(2)
C6 Fe5 C9 C8 -81.81(16)
C14 Fe5 C9 C8 93.11(18)
C7 Fe5 C9 C10 82.42(16)
C13 Fe5 C9 C10 177.2(2)
C12 Fe5 C9 C10 -34.2(9)
C15 Fe5 C9 C10 -103.60(17)
C11 Fe5 C9 C10 -64.3(2)
C8 Fe5 C9 C10 119.8(2)
C6 Fe5 C9 C10 38.01(14)
C14 Fe5 C9 C10 -147.08(16)
C8 C9 C10 C6 -0.5(3)
Fe5 C9 C10 C6 -59.42(17)
C8 C9 C10 Fe5 58.92(18)
N2 C6 C10 C9 -179.2(2)
C7 C6 C10 C9 1.0(3)
Fe5 C6 C10 C9 59.40(17)
N2 C6 C10 Fe5 121.4(2)
C7 C6 C10 Fe5 -58.44(16)
C7 Fe5 C10 C9 -81.23(16)
C13 Fe5 C10 C9 -167.9(9)
C12 Fe5 C10 C9 173.82(17)
C15 Fe5 C10 C9 92.95(17)
C11 Fe5 C10 C9 135.99(16)
C8 Fe5 C10 C9 -37.46(15)
C6 Fe5 C10 C9 -119.2(2)
C14 Fe5 C10 C9 58.6(2)
C7 Fe5 C10 C6 37.98(14)
C13 Fe5 C10 C6 -48.7(9)
C12 Fe5 C10 C6 -66.97(19)
C15 Fe5 C10 C6 -147.85(15)
C11 Fe5 C10 C6 -104.81(15)
C8 Fe5 C10 C6 81.75(15)
C9 Fe5 C10 C6 119.2(2)
C14 Fe5 C10 C6 177.79(18)
C7 Fe5 C11 C12 56.4(3)
C13 Fe5 C11 C12 -37.87(17)
C15 Fe5 C11 C12 -119.2(2)
C10 Fe5 C11 C12 135.62(17)
C8 Fe5 C11 C12 -163.8(8)
C9 Fe5 C11 C12 173.73(17)
C6 Fe5 C11 C12 91.92(18)
C14 Fe5 C11 C12 -81.70(18)
C7 Fe5 C11 C15 175.68(19)
C13 Fe5 C11 C15 81.36(19)
C12 Fe5 C11 C15 119.2(2)
C10 Fe5 C11 C15 -105.15(18)
C8 Fe5 C11 C15 -44.6(9)
C9 Fe5 C11 C15 -67.0(2)
C6 Fe5 C11 C15 -148.85(17)
C14 Fe5 C11 C15 37.54(18)
C15 C11 C12 C13 0.0(3)
Fe5 C11 C12 C13 59.46(19)
C15 C11 C12 Fe5 -59.47(19)
C7 Fe5 C12 C11 -148.13(16)
C13 Fe5 C12 C11 119.1(2)
C15 Fe5 C12 C11 37.67(17)
C10 Fe5 C12 C11 -64.4(2)
C8 Fe5 C12 C11 176.48(18)
C9 Fe5 C12 C11 -34.6(9)
C6 Fe5 C12 C11 -104.05(17)
C14 Fe5 C12 C11 81.46(18)
C7 Fe5 C12 C13 92.76(18)
C15 Fe5 C12 C13 -81.44(19)
C11 Fe5 C12 C13 -119.1(2)
C10 Fe5 C12 C13 176.51(17)
C8 Fe5 C12 C13 57.4(3)
C9 Fe5 C12 C13 -153.7(8)
C6 Fe5 C12 C13 136.84(17)
C14 Fe5 C12 C13 -37.66(18)
C11 C12 C13 C14 0.2(3)
Fe5 C12 C13 C14 59.9(2)
C11 C12 C13 Fe5 -59.69(19)
C7 Fe5 C13 C12 -104.75(17)
C15 Fe5 C13 C12 81.35(18)
C11 Fe5 C13 C12 37.54(17)
C10 Fe5 C13 C12 -20.8(10)
C8 Fe5 C13 C12 -148.77(16)
C9 Fe5 C13 C12 173.5(2)
C6 Fe5 C13 C12 -64.0(2)
C14 Fe5 C13 C12 119.2(3)
C7 Fe5 C13 C14 136.10(17)
C12 Fe5 C13 C14 -119.2(3)
C15 Fe5 C13 C14 -37.80(17)
C11 Fe5 C13 C14 -81.61(19)
C10 Fe5 C13 C14 -139.9(9)
C8 Fe5 C13 C14 92.08(19)
C9 Fe5 C13 C14 54.4(3)
C6 Fe5 C13 C14 176.86(16)
C12 C13 C14 C15 -0.4(3)
Fe5 C13 C14 C15 59.2(2)
C12 C13 C14 Fe5 -59.56(19)
C7 Fe5 C14 C13 -66.0(2)
C12 Fe5 C14 C13 37.80(17)
C15 Fe5 C14 C13 118.9(3)
C11 Fe5 C14 C13 81.37(19)
C10 Fe5 C14 C13 171.86(18)
C8 Fe5 C14 C13 -106.06(18)
C9 Fe5 C14 C13 -150.25(17)
C6 Fe5 C14 C13 -22.1(11)
C7 Fe5 C14 C15 175.10(17)
C13 Fe5 C14 C15 -118.9(3)
C12 Fe5 C14 C15 -81.11(19)
C11 Fe5 C14 C15 -37.53(17)
C10 Fe5 C14 C15 53.0(3)
C8 Fe5 C14 C15 135.03(17)
C9 Fe5 C14 C15 90.84(19)
C6 Fe5 C14 C15 -141.0(10)
C13 C14 C15 C11 0.3(3)
Fe5 C14 C15 C11 59.39(19)
C13 C14 C15 Fe5 -59.0(2)
C12 C11 C15 C14 -0.2(3)
Fe5 C11 C15 C14 -59.6(2)
C12 C11 C15 Fe5 59.39(19)
C7 Fe5 C15 C14 -35.9(12)
C13 Fe5 C15 C14 37.84(18)
C12 Fe5 C15 C14 81.88(19)
C11 Fe5 C15 C14 119.4(3)
C10 Fe5 C15 C14 -149.92(17)
C8 Fe5 C15 C14 -67.5(2)
C9 Fe5 C15 C14 -106.31(18)
C6 Fe5 C15 C14 173.53(18)
C7 Fe5 C15 C11 -155.3(11)
C13 Fe5 C15 C11 -81.57(19)
C12 Fe5 C15 C11 -37.53(17)
C10 Fe5 C15 C11 90.67(18)
C8 Fe5 C15 C11 173.12(17)
C9 Fe5 C15 C11 134.28(17)
C6 Fe5 C15 C11 54.1(3)
C14 Fe5 C15 C11 -119.4(3)
C19 N3 C16 C17 -0.1(3)
Mo1 N3 C16 C17 178.32(17)
N3 C16 C17 C18 0.4(3)
C16 C17 C18 C19 -0.6(3)
C16 N3 C19 C18 -0.3(3)
Mo1 N3 C19 C18 -178.93(16)
C16 N3 C19 C20 174.2(2)
Mo1 N3 C19 C20 -4.4(3)
C17 C18 C19 N3 0.6(3)
C17 C18 C19 C20 -172.3(3)
C21 N4 C20 C19 -169.1(2)
Mo1 N4 C20 C19 0.3(3)
N3 C19 C20 N4 2.4(3)
C18 C19 C20 N4 175.0(3)
C20 N4 C21 C25 -138.4(2)
Mo1 N4 C21 C25 53.5(3)
C20 N4 C21 C22 48.3(3)
Mo1 N4 C21 C22 -119.8(2)
C20 N4 C21 Fe3 -44.4(3)
Mo1 N4 C21 Fe3 147.49(13)
C23 Fe3 C21 C25 -81.95(15)
C30 Fe3 C21 C25 159.55(17)
C29 Fe3 C21 C25 -161.1(3)
C28 Fe3 C21 C25 33.7(4)
C26 Fe3 C21 C25 115.64(18)
C24 Fe3 C21 C25 -37.72(14)
C22 Fe3 C21 C25 -119.9(2)
C27 Fe3 C21 C25 73.5(2)
C23 Fe3 C21 N4 157.5(2)
C30 Fe3 C21 N4 39.0(3)
C29 Fe3 C21 N4 78.3(4)
C28 Fe3 C21 N4 -86.9(4)
C26 Fe3 C21 N4 -4.9(3)
C24 Fe3 C21 N4 -158.3(2)
C22 Fe3 C21 N4 119.5(3)
C27 Fe3 C21 N4 -47.1(3)
C25 Fe3 C21 N4 -120.6(3)
C23 Fe3 C21 C22 37.94(14)
C30 Fe3 C21 C22 -80.57(19)
C29 Fe3 C21 C22 -41.3(3)
C28 Fe3 C21 C22 153.6(3)
C26 Fe3 C21 C22 -124.47(18)
C24 Fe3 C21 C22 82.17(15)
C27 Fe3 C21 C22 -166.66(17)
C25 Fe3 C21 C22 119.9(2)
C25 C21 C22 C23 0.1(3)
N4 C21 C22 C23 174.5(2)
Fe3 C21 C22 C23 -58.88(17)
C25 C21 C22 Fe3 59.00(16)
N4 C21 C22 Fe3 -126.7(2)
C30 Fe3 C22 C23 -122.00(18)
C29 Fe3 C22 C23 -78.79(18)
C28 Fe3 C22 C23 -43.8(3)
C26 Fe3 C22 C23 -163.27(18)
C24 Fe3 C22 C23 38.01(15)
C27 Fe3 C22 C23 164.0(4)
C25 Fe3 C22 C23 81.85(16)
C21 Fe3 C22 C23 119.0(2)
C23 Fe3 C22 C21 -119.0(2)
C30 Fe3 C22 C21 118.99(17)
C29 Fe3 C22 C21 162.20(15)
C28 Fe3 C22 C21 -162.8(2)
C26 Fe3 C22 C21 77.7(2)
C24 Fe3 C22 C21 -81.00(15)
C27 Fe3 C22 C21 44.9(5)
C25 Fe3 C22 C21 -37.16(14)
C21 C22 C23 C24 -0.4(3)
Fe3 C22 C23 C24 -59.97(17)
C21 C22 C23 Fe3 59.56(16)
C30 Fe3 C23 C22 78.13(19)
C29 Fe3 C23 C22 117.96(16)
C28 Fe3 C23 C22 159.67(15)
C26 Fe3 C23 C22 53.5(5)
C24 Fe3 C23 C22 -119.0(2)
C27 Fe3 C23 C22 -170.9(2)
C25 Fe3 C23 C22 -81.37(15)
C21 Fe3 C23 C22 -37.82(14)
C30 Fe3 C23 C24 -162.91(16)
C29 Fe3 C23 C24 -123.08(16)
C28 Fe3 C23 C24 -81.38(17)
C26 Fe3 C23 C24 172.4(4)
C22 Fe3 C23 C24 119.0(2)
C27 Fe3 C23 C24 -51.9(3)
C25 Fe3 C23 C24 37.58(14)
C21 Fe3 C23 C24 81.13(15)
C22 C23 C24 C25 0.5(3)
Fe3 C23 C24 C25 -59.55(17)
C22 C23 C24 Fe3 60.08(17)
C30 Fe3 C24 C23 48.0(4)
C29 Fe3 C24 C23 74.52(18)
C28 Fe3 C24 C23 114.98(16)
C26 Fe3 C24 C23 -174.9(3)
C22 Fe3 C24 C23 -37.91(14)
C27 Fe3 C24 C23 155.98(15)
C25 Fe3 C24 C23 -119.3(2)
C21 Fe3 C24 C23 -81.85(15)
C23 Fe3 C24 C25 119.3(2)
C30 Fe3 C24 C25 167.3(3)
C29 Fe3 C24 C25 -166.15(14)
C28 Fe3 C24 C25 -125.68(15)
C26 Fe3 C24 C25 -55.6(3)
C22 Fe3 C24 C25 81.42(15)
C27 Fe3 C24 C25 -84.69(17)
C21 Fe3 C24 C25 37.48(14)
N4 C21 C25 C24 -174.1(2)
C22 C21 C25 C24 0.2(3)
Fe3 C21 C25 C24 58.87(17)
N4 C21 C25 Fe3 127.0(2)
C22 C21 C25 Fe3 -58.67(16)
C23 C24 C25 C21 -0.5(3)
Fe3 C24 C25 C21 -59.28(16)
C23 C24 C25 Fe3 58.82(17)
C23 Fe3 C25 C21 81.48(15)
C30 Fe3 C25 C21 -50.0(3)
C29 Fe3 C25 C21 156.8(3)
C28 Fe3 C25 C21 -168.55(15)
C26 Fe3 C25 C21 -84.82(19)
C24 Fe3 C25 C21 119.3(2)
C22 Fe3 C25 C21 37.45(14)
C27 Fe3 C25 C21 -126.89(16)
C23 Fe3 C25 C24 -37.85(15)
C30 Fe3 C25 C24 -169.3(3)
C29 Fe3 C25 C24 37.5(4)
C28 Fe3 C25 C24 72.12(18)
C26 Fe3 C25 C24 155.85(17)
C22 Fe3 C25 C24 -81.89(15)
C27 Fe3 C25 C24 113.78(17)
C21 Fe3 C25 C24 -119.3(2)
C23 Fe3 C26 C27 150.7(4)
C30 Fe3 C26 C27 119.0(3)
C29 Fe3 C26 C27 81.11(19)
C28 Fe3 C26 C27 37.23(17)
C24 Fe3 C26 C27 -41.2(4)
C22 Fe3 C26 C27 -167.45(16)
C25 Fe3 C26 C27 -80.7(2)
C21 Fe3 C26 C27 -124.40(17)
C23 Fe3 C26 C30 31.7(5)
C29 Fe3 C26 C30 -37.88(18)
C28 Fe3 C26 C30 -81.76(19)
C24 Fe3 C26 C30 -160.2(2)
C22 Fe3 C26 C30 73.6(2)
C27 Fe3 C26 C30 -119.0(3)
C25 Fe3 C26 C30 160.34(17)
C21 Fe3 C26 C30 116.61(18)
C30 C26 C27 C28 0.0(3)
Fe3 C26 C27 C28 -59.2(2)
C30 C26 C27 Fe3 59.2(2)
C23 Fe3 C27 C28 -42.4(3)
C30 Fe3 C27 C28 81.8(2)
C29 Fe3 C27 C28 37.74(18)
C26 Fe3 C27 C28 119.8(3)
C24 Fe3 C27 C28 -78.74(19)
C22 Fe3 C27 C28 161.3(4)
C25 Fe3 C27 C28 -122.00(17)
C21 Fe3 C27 C28 -163.00(16)
C23 Fe3 C27 C26 -162.1(2)
C30 Fe3 C27 C26 -38.0(2)
C29 Fe3 C27 C26 -82.0(2)
C28 Fe3 C27 C26 -119.8(3)
C24 Fe3 C27 C26 161.50(18)
C22 Fe3 C27 C26 41.6(5)
C25 Fe3 C27 C26 118.25(19)
C21 Fe3 C27 C26 77.2(2)
C26 C27 C28 C29 0.0(3)
Fe3 C27 C28 C29 -59.23(19)
C26 C27 C28 Fe3 59.2(2)
C23 Fe3 C28 C27 159.92(18)
C30 Fe3 C28 C27 -81.2(2)
C29 Fe3 C28 C27 -119.2(3)
C26 Fe3 C28 C27 -37.1(2)
C24 Fe3 C28 C27 117.64(19)
C22 Fe3 C28 C27 -169.3(2)
C25 Fe3 C28 C27 77.6(2)
C21 Fe3 C28 C27 51.7(4)
C23 Fe3 C28 C29 -80.9(2)
C30 Fe3 C28 C29 38.1(2)
C26 Fe3 C28 C29 82.1(2)
C24 Fe3 C28 C29 -123.14(19)
C22 Fe3 C28 C29 -50.0(3)
C27 Fe3 C28 C29 119.2(3)
C25 Fe3 C28 C29 -163.20(17)
C21 Fe3 C28 C29 170.9(3)
C27 C28 C29 C30 0.0(3)
Fe3 C28 C29 C30 -59.72(19)
C27 C28 C29 Fe3 59.71(19)
C23 Fe3 C29 C30 -126.19(19)
C28 Fe3 C29 C30 118.6(3)
C26 Fe3 C29 C30 37.88(19)
C24 Fe3 C29 C30 -167.14(18)
C22 Fe3 C29 C30 -84.5(2)
C27 Fe3 C29 C30 81.2(2)
C25 Fe3 C29 C30 164.6(3)
C21 Fe3 C29 C30 -54.8(4)
C23 Fe3 C29 C28 115.22(18)
C30 Fe3 C29 C28 -118.6(3)
C26 Fe3 C29 C28 -80.7(2)
C24 Fe3 C29 C28 74.3(2)
C22 Fe3 C29 C28 156.95(17)
C27 Fe3 C29 C28 -37.40(19)
C25 Fe3 C29 C28 46.1(4)
C21 Fe3 C29 C28 -173.3(2)
C28 C29 C30 C26 0.0(3)
Fe3 C29 C30 C26 -60.0(2)
C28 C29 C30 Fe3 60.04(19)
C27 C26 C30 C29 0.0(3)
Fe3 C26 C30 C29 59.8(2)
C27 C26 C30 Fe3 -59.8(2)
C23 Fe3 C30 C29 71.5(2)
C28 Fe3 C30 C29 -37.98(17)
C26 Fe3 C30 C29 -118.9(3)
C24 Fe3 C30 C29 35.1(4)
C22 Fe3 C30 C29 114.10(17)
C27 Fe3 C30 C29 -81.46(19)
C25 Fe3 C30 C29 -166.8(2)
C21 Fe3 C30 C29 156.94(16)
C23 Fe3 C30 C26 -169.58(18)
C29 Fe3 C30 C26 118.9(3)
C28 Fe3 C30 C26 80.9(2)
C24 Fe3 C30 C26 154.0(3)
C22 Fe3 C30 C26 -127.02(19)
C27 Fe3 C30 C26 37.43(19)
C25 Fe3 C30 C26 -47.9(4)
C21 Fe3 C30 C26 -84.2(2)
O4 Mo2 N5 C31 -93.9(2)
O3 Mo2 N5 C31 12.8(2)
N7 Mo2 N5 C31 140.2(2)
N8 Mo2 N5 C31 105.7(2)
N6 Mo2 N5 C31 179.9(2)
O4 Mo2 N5 C34 87.45(19)
O3 Mo2 N5 C34 -165.77(19)
N7 Mo2 N5 C34 -38.4(3)
N8 Mo2 N5 C34 -72.94(18)
N6 Mo2 N5 C34 1.34(17)
O4 Mo2 N6 C35 -106.65(17)
O3 Mo2 N6 C35 37.9(3)
N5 Mo2 N6 C35 -1.44(16)
N7 Mo2 N6 C35 162.47(17)
N8 Mo2 N6 C35 90.51(17)
O4 Mo2 N6 C36 79.0(2)
O3 Mo2 N6 C36 -136.5(3)
N5 Mo2 N6 C36 -175.8(2)
N7 Mo2 N6 C36 -11.90(19)
N8 Mo2 N6 C36 -83.86(19)
O4 Mo2 N7 C46 13.1(2)
O3 Mo2 N7 C46 -93.4(2)
N5 Mo2 N7 C46 141.5(2)
N8 Mo2 N7 C46 178.0(2)
N6 Mo2 N7 C46 103.9(2)
O4 Mo2 N7 C49 -159.44(19)
O3 Mo2 N7 C49 94.1(2)
N5 Mo2 N7 C49 -31.0(3)
N8 Mo2 N7 C49 5.47(18)
N6 Mo2 N7 C49 -68.58(19)
O4 Mo2 N8 C50 36.8(3)
O3 Mo2 N8 C50 -109.31(19)
N5 Mo2 N8 C50 159.24(19)
N7 Mo2 N8 C50 -5.81(18)
N6 Mo2 N8 C50 86.93(18)
O4 Mo2 N8 C51 -130.6(2)
O3 Mo2 N8 C51 83.22(19)
N5 Mo2 N8 C51 -8.22(19)
N7 Mo2 N8 C51 -173.3(2)
N6 Mo2 N8 C51 -80.53(19)
C34 N5 C31 C32 -0.5(3)
Mo2 N5 C31 C32 -179.25(18)
N5 C31 C32 C33 0.7(3)
C31 C32 C33 C34 -0.6(3)
C32 C33 C34 N5 0.3(3)
C32 C33 C34 C35 -179.5(3)
C31 N5 C34 C33 0.1(3)
Mo2 N5 C34 C33 179.07(16)
C31 N5 C34 C35 179.9(2)
Mo2 N5 C34 C35 -1.1(3)
C36 N6 C35 C34 176.3(2)
Mo2 N6 C35 C34 1.4(3)
C33 C34 C35 N6 179.4(3)
N5 C34 C35 N6 -0.3(3)
C35 N6 C36 C40 153.8(2)
Mo2 N6 C36 C40 -32.2(3)
C35 N6 C36 C37 -27.5(3)
Mo2 N6 C36 C37 146.6(2)
C35 N6 C36 Fe4 64.1(3)
Mo2 N6 C36 Fe4 -121.79(17)
C41 Fe4 C36 N6 34.1(3)
C40 Fe4 C36 N6 118.9(3)
C44 Fe4 C36 N6 -75.3(6)
C45 Fe4 C36 N6 67.6(3)
C37 Fe4 C36 N6 -121.9(3)
C42 Fe4 C36 N6 -9.2(2)
C39 Fe4 C36 N6 156.9(2)
C43 Fe4 C36 N6 -48.0(3)
C38 Fe4 C36 N6 -159.7(2)
C41 Fe4 C36 C40 -84.83(19)
C44 Fe4 C36 C40 165.8(5)
C45 Fe4 C36 C40 -51.3(3)
C37 Fe4 C36 C40 119.1(2)
C42 Fe4 C36 C40 -128.14(17)
C39 Fe4 C36 C40 37.97(16)
C43 Fe4 C36 C40 -166.90(17)
C38 Fe4 C36 C40 81.34(16)
C41 Fe4 C36 C37 156.04(17)
C40 Fe4 C36 C37 -119.1(2)
C44 Fe4 C36 C37 46.7(6)
C45 Fe4 C36 C37 -170.5(2)
C42 Fe4 C36 C37 112.73(16)
C39 Fe4 C36 C37 -81.16(16)
C43 Fe4 C36 C37 73.97(19)
C38 Fe4 C36 C37 -37.78(14)
N6 C36 C37 C38 -177.8(2)
C40 C36 C37 C38 1.2(3)
Fe4 C36 C37 C38 60.18(17)
N6 C36 C37 Fe4 122.1(2)
C40 C36 C37 Fe4 -59.00(17)
C41 Fe4 C37 C38 -167.0(2)
C40 Fe4 C37 C38 -80.90(16)
C44 Fe4 C37 C38 73.1(2)
C45 Fe4 C37 C38 40.3(6)
C36 Fe4 C37 C38 -118.7(2)
C42 Fe4 C37 C38 156.53(16)
C39 Fe4 C37 C38 -36.90(15)
C43 Fe4 C37 C38 113.32(17)
C41 Fe4 C37 C36 -48.3(3)
C40 Fe4 C37 C36 37.77(14)
C44 Fe4 C37 C36 -168.24(16)
C45 Fe4 C37 C36 159.0(5)
C42 Fe4 C37 C36 -84.80(17)
C39 Fe4 C37 C36 81.76(15)
C43 Fe4 C37 C36 -128.01(16)
C38 Fe4 C37 C36 118.7(2)
C36 C37 C38 C39 -1.0(3)
Fe4 C37 C38 C39 58.62(18)
C36 C37 C38 Fe4 -59.61(17)
C41 Fe4 C38 C39 31.9(6)
C40 Fe4 C38 C39 -37.77(15)
C44 Fe4 C38 C39 111.33(18)
C45 Fe4 C38 C39 70.6(2)
C36 Fe4 C38 C39 -81.87(16)
C37 Fe4 C38 C39 -120.2(2)
C42 Fe4 C38 C39 -168.6(2)
C43 Fe4 C38 C39 153.93(17)
C41 Fe4 C38 C37 152.1(5)
C40 Fe4 C38 C37 82.45(16)
C44 Fe4 C38 C37 -128.46(18)
C45 Fe4 C38 C37 -169.2(2)
C36 Fe4 C38 C37 38.35(15)
C42 Fe4 C38 C37 -48.4(3)
C39 Fe4 C38 C37 120.2(2)
C43 Fe4 C38 C37 -85.86(19)
C37 C38 C39 C40 0.4(3)
Fe4 C38 C39 C40 58.81(18)
C37 C38 C39 Fe4 -58.38(18)
C41 Fe4 C39 C38 -171.01(19)
C40 Fe4 C39 C38 119.5(2)
C44 Fe4 C39 C38 -87.3(2)
C45 Fe4 C39 C38 -129.4(2)
C36 Fe4 C39 C38 81.50(16)
C37 Fe4 C39 C38 37.14(15)
C42 Fe4 C39 C38 157.0(4)
C43 Fe4 C39 C38 -54.5(3)
C41 Fe4 C39 C40 69.5(2)
C44 Fe4 C39 C40 153.21(19)
C45 Fe4 C39 C40 111.1(2)
C36 Fe4 C39 C40 -37.99(15)
C37 Fe4 C39 C40 -82.35(17)
C42 Fe4 C39 C40 37.5(5)
C43 Fe4 C39 C40 -174.0(2)
C38 Fe4 C39 C40 -119.5(2)
N6 C36 C40 C39 178.1(2)
C37 C36 C40 C39 -0.9(3)
Fe4 C36 C40 C39 -60.03(17)
N6 C36 C40 Fe4 -121.9(2)
C37 C36 C40 Fe4 59.11(17)
C38 C39 C40 C36 0.3(3)
Fe4 C39 C40 C36 59.86(17)
C38 C39 C40 Fe4 -59.55(18)
C41 Fe4 C40 C36 111.57(19)
C44 Fe4 C40 C36 -173.7(3)
C45 Fe4 C40 C36 154.56(18)
C37 Fe4 C40 C36 -38.00(14)
C42 Fe4 C40 C36 71.6(2)
C39 Fe4 C40 C36 -118.9(2)
C43 Fe4 C40 C36 49.0(6)
C38 Fe4 C40 C36 -81.63(16)
C41 Fe4 C40 C39 -129.57(19)
C44 Fe4 C40 C39 -54.9(3)
C45 Fe4 C40 C39 -86.6(2)
C36 Fe4 C40 C39 118.9(2)
C37 Fe4 C40 C39 80.85(17)
C42 Fe4 C40 C39 -169.50(17)
C43 Fe4 C40 C39 167.9(5)
C38 Fe4 C40 C39 37.22(16)
C40 Fe4 C41 C42 -129.28(17)
C44 Fe4 C41 C42 80.9(2)
C45 Fe4 C41 C42 117.7(3)
C36 Fe4 C41 C42 -86.49(19)
C37 Fe4 C41 C42 -53.2(3)
C39 Fe4 C41 C42 -168.97(16)
C43 Fe4 C41 C42 37.90(18)
C38 Fe4 C41 C42 165.5(5)
C40 Fe4 C41 C45 113.0(2)
C44 Fe4 C41 C45 -36.8(2)
C36 Fe4 C41 C45 155.8(2)
C37 Fe4 C41 C45 -170.9(2)
C42 Fe4 C41 C45 -117.7(3)
C39 Fe4 C41 C45 73.3(2)
C43 Fe4 C41 C45 -79.8(2)
C38 Fe4 C41 C45 47.8(6)
C45 C41 C42 C43 0.5(3)
Fe4 C41 C42 C43 -60.05(19)
C45 C41 C42 Fe4 60.5(2)
C41 Fe4 C42 C43 118.1(3)
C40 Fe4 C42 C43 -172.06(18)
C44 Fe4 C42 C43 36.2(2)
C45 Fe4 C42 C43 79.3(2)
C36 Fe4 C42 C43 -131.47(18)
C37 Fe4 C42 C43 -88.1(2)
C39 Fe4 C42 C43 157.7(4)
C38 Fe4 C42 C43 -54.8(3)
C40 Fe4 C42 C41 69.9(2)
C44 Fe4 C42 C41 -81.8(2)
C45 Fe4 C42 C41 -38.8(2)
C36 Fe4 C42 C41 110.5(2)
C37 Fe4 C42 C41 153.81(19)
C39 Fe4 C42 C41 39.7(5)
C43 Fe4 C42 C41 -118.1(3)
C38 Fe4 C42 C41 -172.8(2)
C41 C42 C43 C44 0.7(3)
Fe4 C42 C43 C44 -58.5(2)
C41 C42 C43 Fe4 59.17(19)
C41 Fe4 C43 C44 82.3(2)
C40 Fe4 C43 C44 149.1(5)
C45 Fe4 C43 C44 37.5(2)
C36 Fe4 C43 C44 -171.1(2)
C37 Fe4 C43 C44 -128.9(2)
C42 Fe4 C43 C44 120.9(3)
C39 Fe4 C43 C44 -48.0(4)
C38 Fe4 C43 C44 -85.4(2)
C41 Fe4 C43 C42 -38.7(2)
C40 Fe4 C43 C42 28.1(6)
C44 Fe4 C43 C42 -120.9(3)
C45 Fe4 C43 C42 -83.4(2)
C36 Fe4 C43 C42 68.0(2)
C37 Fe4 C43 C42 110.16(18)
C39 Fe4 C43 C42 -168.9(2)
C38 Fe4 C43 C42 153.67(17)
C42 C43 C44 C45 -1.6(3)
Fe4 C43 C44 C45 -60.2(2)
C42 C43 C44 Fe4 58.6(2)
C41 Fe4 C44 C45 38.0(2)
C40 Fe4 C44 C45 -46.8(4)
C36 Fe4 C44 C45 152.6(5)
C37 Fe4 C44 C45 -169.00(19)
C42 Fe4 C44 C45 82.3(2)
C39 Fe4 C44 C45 -84.4(2)
C43 Fe4 C44 C45 119.0(3)
C38 Fe4 C44 C45 -127.7(2)
C41 Fe4 C44 C43 -80.9(2)
C40 Fe4 C44 C43 -165.8(2)
C45 Fe4 C44 C43 -119.0(3)
C36 Fe4 C44 C43 33.6(7)
C37 Fe4 C44 C43 72.0(2)
C42 Fe4 C44 C43 -36.62(19)
C39 Fe4 C44 C43 156.68(19)
C38 Fe4 C44 C43 113.4(2)
C43 C44 C45 C41 1.9(4)
Fe4 C44 C45 C41 -58.7(2)
C43 C44 C45 Fe4 60.5(2)
C42 C41 C45 C44 -1.4(4)
Fe4 C41 C45 C44 59.3(2)
C42 C41 C45 Fe4 -60.8(2)
C41 Fe4 C45 C44 -119.6(3)
C40 Fe4 C45 C44 156.61(19)
C36 Fe4 C45 C44 -168.3(2)
C37 Fe4 C45 C44 40.6(6)
C42 Fe4 C45 C44 -80.9(2)
C39 Fe4 C45 C44 113.2(2)
C43 Fe4 C45 C44 -37.4(2)
C38 Fe4 C45 C44 73.3(2)
C40 Fe4 C45 C41 -83.8(2)
C44 Fe4 C45 C41 119.6(3)
C36 Fe4 C45 C41 -48.7(3)
C37 Fe4 C45 C41 160.1(5)
C42 Fe4 C45 C41 38.63(19)
C39 Fe4 C45 C41 -127.2(2)
C43 Fe4 C45 C41 82.1(2)
C38 Fe4 C45 C41 -167.14(18)
C49 N7 C46 C47 0.0(3)
Mo2 N7 C46 C47 -173.20(18)
N7 C46 C47 C48 0.1(3)
C46 C47 C48 C49 -0.3(3)
C46 N7 C49 C48 -0.2(3)
Mo2 N7 C49 C48 174.03(17)
C46 N7 C49 C50 -179.0(2)
Mo2 N7 C49 C50 -4.7(3)
C47 C48 C49 N7 0.3(3)
C47 C48 C49 C50 178.7(3)
C51 N8 C50 C49 173.7(2)
Mo2 N8 C50 C49 5.5(3)
N7 C49 C50 N8 -1.1(4)
C48 C49 C50 N8 -179.4(3)
C50 N8 C51 C55 144.2(3)
Mo2 N8 C51 C55 -49.1(3)
C50 N8 C51 C52 -40.9(4)
Mo2 N8 C51 C52 125.9(2)
C50 N8 C51 Fe6 51.8(3)
Mo2 N8 C51 Fe6 -141.47(15)
C57 Fe6 C51 C55 -117.7(2)
C58 Fe6 C51 C55 -75.3(2)
C53 Fe6 C51 C55 81.81(17)
C52 Fe6 C51 C55 119.8(2)
C56 Fe6 C51 C55 -159.56(18)
C54 Fe6 C51 C55 37.69(16)
C59 Fe6 C51 C55 -43.5(4)
C60 Fe6 C51 C55 168.5(3)
C57 Fe6 C51 C52 122.54(19)
C58 Fe6 C51 C52 164.95(19)
C53 Fe6 C51 C52 -37.97(16)
C56 Fe6 C51 C52 80.7(2)
C54 Fe6 C51 C52 -82.09(17)
C59 Fe6 C51 C52 -163.3(3)
C55 Fe6 C51 C52 -119.8(2)
C60 Fe6 C51 C52 48.7(4)
C57 Fe6 C51 N8 1.8(3)
C58 Fe6 C51 N8 44.2(3)
C53 Fe6 C51 N8 -158.7(3)
C52 Fe6 C51 N8 -120.8(3)
C56 Fe6 C51 N8 -40.1(3)
C54 Fe6 C51 N8 157.2(3)
C59 Fe6 C51 N8 75.9(4)
C55 Fe6 C51 N8 119.5(3)
C60 Fe6 C51 N8 -72.1(4)
C55 C51 C52 C53 0.4(3)
N8 C51 C52 C53 -175.3(2)
Fe6 C51 C52 C53 59.57(18)
C55 C51 C52 Fe6 -59.20(18)
N8 C51 C52 Fe6 125.2(2)
C57 Fe6 C52 C53 164.8(2)
C58 Fe6 C52 C53 -159.1(4)
C56 Fe6 C52 C53 122.65(19)
C51 Fe6 C52 C53 -118.7(2)
C54 Fe6 C52 C53 -37.92(17)
C59 Fe6 C52 C53 45.2(4)
C55 Fe6 C52 C53 -81.32(17)
C60 Fe6 C52 C53 80.5(2)
C57 Fe6 C52 C51 -76.5(2)
C58 Fe6 C52 C51 -40.4(5)
C53 Fe6 C52 C51 118.7(2)
C56 Fe6 C52 C51 -118.69(18)
C54 Fe6 C52 C51 80.74(16)
C59 Fe6 C52 C51 163.9(3)
C55 Fe6 C52 C51 37.33(15)
C60 Fe6 C52 C51 -160.84(16)
C51 C52 C53 C54 0.1(3)
Fe6 C52 C53 C54 59.91(19)
C51 C52 C53 Fe6 -59.81(17)
C57 Fe6 C53 C52 -42.2(5)
C58 Fe6 C53 C52 162.3(3)
C56 Fe6 C53 C52 -77.2(2)
C51 Fe6 C53 C52 38.09(15)
C54 Fe6 C53 C52 119.0(2)
C59 Fe6 C53 C52 -161.98(17)
C55 Fe6 C53 C52 81.93(17)
C60 Fe6 C53 C52 -119.19(17)
C57 Fe6 C53 C54 -161.2(4)
C58 Fe6 C53 C54 43.3(4)
C52 Fe6 C53 C54 -119.0(2)
C56 Fe6 C53 C54 163.79(17)
C51 Fe6 C53 C54 -80.88(17)
C59 Fe6 C53 C54 79.1(2)
C55 Fe6 C53 C54 -37.04(16)
C60 Fe6 C53 C54 121.83(17)
C52 C53 C54 C55 -0.5(3)
Fe6 C53 C54 C55 59.2(2)
C52 C53 C54 Fe6 -59.76(18)
C57 Fe6 C54 C55 45.0(4)
C58 Fe6 C54 C55 78.4(2)
C53 Fe6 C54 C55 -119.9(2)
C52 Fe6 C54 C55 -82.10(17)
C56 Fe6 C54 C55 -166.0(3)
C51 Fe6 C54 C55 -38.01(16)
C59 Fe6 C54 C55 120.41(18)
C60 Fe6 C54 C55 161.73(17)
C57 Fe6 C54 C53 164.9(3)
C58 Fe6 C54 C53 -161.70(18)
C52 Fe6 C54 C53 37.80(16)
C56 Fe6 C54 C53 -46.1(4)
C51 Fe6 C54 C53 81.88(17)
C59 Fe6 C54 C53 -119.70(18)
C55 Fe6 C54 C53 119.9(2)
C60 Fe6 C54 C53 -78.4(2)
C53 C54 C55 C51 0.8(3)
Fe6 C54 C55 C51 59.42(18)
C53 C54 C55 Fe6 -58.65(19)
C52 C51 C55 C54 -0.7(3)
N8 C51 C55 C54 175.0(2)
Fe6 C51 C55 C54 -59.56(19)
C52 C51 C55 Fe6 58.85(17)
N8 C51 C55 Fe6 -125.4(2)
C57 Fe6 C55 C54 -160.68(19)
C58 Fe6 C55 C54 -118.6(2)
C53 Fe6 C55 C54 37.50(17)
C52 Fe6 C55 C54 81.31(18)
C56 Fe6 C55 C54 168.5(3)
C51 Fe6 C55 C54 118.8(2)
C59 Fe6 C55 C54 -78.1(2)
C60 Fe6 C55 C54 -48.8(4)
C57 Fe6 C55 C51 80.5(2)
C58 Fe6 C55 C51 122.57(18)
C53 Fe6 C55 C51 -81.28(17)
C52 Fe6 C55 C51 -37.48(15)
C56 Fe6 C55 C51 49.7(4)
C54 Fe6 C55 C51 -118.8(2)
C59 Fe6 C55 C51 163.09(16)
C60 Fe6 C55 C51 -167.6(3)
C57 Fe6 C56 C60 118.9(3)
C58 Fe6 C56 C60 80.9(2)
C53 Fe6 C56 C60 -77.7(2)
C52 Fe6 C56 C60 -119.76(19)
C51 Fe6 C56 C60 -162.58(17)
C54 Fe6 C56 C60 -42.6(5)
C59 Fe6 C56 C60 37.51(19)
C55 Fe6 C56 C60 161.3(3)
C58 Fe6 C56 C57 -38.0(2)
C53 Fe6 C56 C57 163.42(19)
C52 Fe6 C56 C57 121.4(2)
C51 Fe6 C56 C57 78.5(2)
C54 Fe6 C56 C57 -161.5(4)
C59 Fe6 C56 C57 -81.4(2)
C55 Fe6 C56 C57 42.4(4)
C60 Fe6 C56 C57 -118.9(3)
C60 C56 C57 C58 -0.3(3)
Fe6 C56 C57 C58 59.6(2)
C60 C56 C57 Fe6 -59.9(2)
C58 Fe6 C57 C56 119.3(3)
C53 Fe6 C57 C56 -46.3(5)
C52 Fe6 C57 C56 -78.3(2)
C51 Fe6 C57 C56 -120.01(19)
C54 Fe6 C57 C56 165.4(3)
C59 Fe6 C57 C56 81.6(2)
C55 Fe6 C57 C56 -162.31(18)
C60 Fe6 C57 C56 37.70(19)
C53 Fe6 C57 C58 -165.6(3)
C52 Fe6 C57 C58 162.46(19)
C56 Fe6 C57 C58 -119.3(3)
C51 Fe6 C57 C58 120.7(2)
C54 Fe6 C57 C58 46.2(4)
C59 Fe6 C57 C58 -37.7(2)
C55 Fe6 C57 C58 78.4(2)
C60 Fe6 C57 C58 -81.6(2)
C56 C57 C58 C59 0.3(4)
Fe6 C57 C58 C59 60.3(2)
C56 C57 C58 Fe6 -60.0(2)
C57 Fe6 C58 C59 -118.5(3)
C53 Fe6 C58 C59 49.7(4)
C52 Fe6 C58 C59 -166.5(3)
C56 Fe6 C58 C59 -81.0(2)
C51 Fe6 C58 C59 163.20(18)
C54 Fe6 C58 C59 81.1(2)
C55 Fe6 C58 C59 122.3(2)
C60 Fe6 C58 C59 -37.5(2)
C53 Fe6 C58 C57 168.3(3)
C52 Fe6 C58 C57 -47.9(5)
C56 Fe6 C58 C57 37.5(2)
C51 Fe6 C58 C57 -78.3(2)
C54 Fe6 C58 C57 -160.4(2)
C59 Fe6 C58 C57 118.5(3)
C55 Fe6 C58 C57 -119.2(2)
C60 Fe6 C58 C57 81.0(2)
C57 C58 C59 C60 -0.2(3)
Fe6 C58 C59 C60 59.3(2)
C57 C58 C59 Fe6 -59.5(2)
C57 Fe6 C59 C58 38.5(2)
C53 Fe6 C59 C58 -159.1(2)
C52 Fe6 C59 C58 167.6(3)
C56 Fe6 C59 C58 82.3(2)
C51 Fe6 C59 C58 -43.0(4)
C54 Fe6 C59 C58 -116.8(2)
C55 Fe6 C59 C58 -75.3(3)
C60 Fe6 C59 C58 119.6(3)
C57 Fe6 C59 C60 -81.1(2)
C58 Fe6 C59 C60 -119.6(3)
C53 Fe6 C59 C60 81.3(2)
C52 Fe6 C59 C60 48.0(4)
C56 Fe6 C59 C60 -37.3(2)
C51 Fe6 C59 C60 -162.7(3)
C54 Fe6 C59 C60 123.5(2)
C55 Fe6 C59 C60 165.10(18)
C57 C56 C60 C59 0.2(3)
Fe6 C56 C60 C59 -59.0(2)
C57 C56 C60 Fe6 59.1(2)
C58 C59 C60 C56 0.0(3)
Fe6 C59 C60 C56 58.9(2)
C58 C59 C60 Fe6 -58.9(2)
C57 Fe6 C60 C56 -37.9(2)
C58 Fe6 C60 C56 -82.3(2)
C53 Fe6 C60 C56 122.3(2)
C52 Fe6 C60 C56 79.5(2)
C51 Fe6 C60 C56 43.6(4)
C54 Fe6 C60 C56 164.8(2)
C59 Fe6 C60 C56 -119.6(3)
C55 Fe6 C60 C56 -158.8(3)
C57 Fe6 C60 C59 81.7(2)
C58 Fe6 C60 C59 37.2(2)
C53 Fe6 C60 C59 -118.2(2)
C52 Fe6 C60 C59 -160.95(18)
C56 Fe6 C60 C59 119.6(3)
C51 Fe6 C60 C59 163.2(3)
C54 Fe6 C60 C59 -75.6(2)
C55 Fe6 C60 C59 -39.2(4)
C86 C81 C82 C83 11(3)
C80 C81 C82 C83 -175(2)
C81 C82 C83 C84 -8(4)
C82 C83 C84 C85 4(4)
C83 C84 C85 C86 -1(3)
C84 C85 C86 C81 5(3)
C82 C81 C86 C85 -11(3)
C80 C81 C86 C85 175.3(18)
